data_7128406
loop_
_publ_author_name
'Yan, Yingjing'
'Morales-Mart\'inez, Roser'
'Zhuang, Jiaxin'
'Yao, Yang-Rong'
'Li, Xiaomeng'
'Poblet, Josep M.'
'Rodr\'iguez-Fortea, Antonio'
'Chen, Ning'

_publ_section_title
;
 Th@<i>D</i><sub>5h</sub>(6)-C<sub>80</sub>: a highly symmetric fullerene
 cage stabilized by a single metal ion.
;
_journal_issue 54
_journal_name_full 'Chemical communications (Cambridge, England)'
_journal_page_first 6624
_journal_page_last 6627
_journal_paper_doi 10.1039/d1cc02339j
_journal_volume 57
_journal_year 2021
_chemical_formula_moiety '1(C80), C36 H44 N4 Ni, 1(Th), 1.5(C6 H6), C S2'
_chemical_formula_sum 'C126 H53 N4 Ni S2 Th'
_chemical_formula_weight 1977.59
_space_group_crystal_system monoclinic
_space_group_IT_number 14
_space_group_name_Hall '-P 2ybc'
_space_group_name_H-M_alt 'P 1 21/c 1'
_atom_sites_solution_hydrogens geom
_audit_creation_date 2019-05-01
_audit_creation_method
;
Olex2 1.2
(compiled 2017.08.10 svn.r3458 for OlexSys, GUI svn.r5381)
;
_audit_update_record
;
2020-12-04 deposited with the CCDC.	2021-06-02 downloaded from the CCDC.
;
_cell_angle_alpha 90
_cell_angle_beta 106.593(2)
_cell_angle_gamma 90
_cell_formula_units_Z 4
_cell_length_a 17.5890(10)
_cell_length_b 17.0252(10)
_cell_length_c 26.7962(14)
_cell_measurement_reflns_used 9934
_cell_measurement_temperature 113(2)
_cell_measurement_theta_max 68.22
_cell_measurement_theta_min 3.69
_cell_volume 7690.1(8)
_computing_cell_refinement 'SAINT V8.38A (?, 2016)'
_computing_data_reduction 'SAINT V8.38A (?, 2016)'
_computing_molecular_graphics 'Olex2 (Dolomanov et al., 2009)'
_computing_publication_material 'Olex2 (Dolomanov et al., 2009)'
_computing_structure_refinement 'ShelXL (Sheldrick, 2015)'
_computing_structure_solution 'SHELXT 2014/5 (Sheldrick, 2014)'
_diffrn_ambient_temperature 113.03
_diffrn_measured_fraction_theta_full 0.997
_diffrn_measured_fraction_theta_max 0.994
_diffrn_measurement_device_type 'Bruker APEX-II CCD'
_diffrn_measurement_method '\f and \w scans'
_diffrn_radiation_type CuK\a
_diffrn_radiation_wavelength 1.54178
_diffrn_reflns_av_R_equivalents 0.0560
_diffrn_reflns_av_unetI/netI 0.0427
_diffrn_reflns_Laue_measured_fraction_full 0.997
_diffrn_reflns_Laue_measured_fraction_max 0.994
_diffrn_reflns_limit_h_max 21
_diffrn_reflns_limit_h_min -17
_diffrn_reflns_limit_k_max 20
_diffrn_reflns_limit_k_min -20
_diffrn_reflns_limit_l_max 32
_diffrn_reflns_limit_l_min -32
_diffrn_reflns_number 68970
_diffrn_reflns_point_group_measured_fraction_full 0.997
_diffrn_reflns_point_group_measured_fraction_max 0.994
_diffrn_reflns_theta_full 67.679
_diffrn_reflns_theta_max 68.310
_diffrn_reflns_theta_min 3.690
_diffrn_standards_number 0
_exptl_absorpt_coefficient_mu 7.529
_exptl_absorpt_correction_T_max 0.7531
_exptl_absorpt_correction_T_min 0.4455
_exptl_absorpt_correction_type multi-scan
_exptl_absorpt_process_details
'SADABS-2016/2 (Bruker,2016/2) was used for absorption correction. wR2(int) was 0.1389 before and 0.0783 after correction. The Ratio of minimum to maximum transmission is 0.5916. The \l/2 correction factor is Not present.'
_exptl_crystal_colour 'clear dark black'
_exptl_crystal_colour_lustre clear
_exptl_crystal_colour_modifier dark
_exptl_crystal_colour_primary black
_exptl_crystal_density_diffrn 1.708
_exptl_crystal_description block
_exptl_crystal_F_000 3948
_exptl_crystal_size_max 0.12
_exptl_crystal_size_mid 0.1
_exptl_crystal_size_min 0.08
_refine_diff_density_max 2.848
_refine_diff_density_min -1.678
_refine_diff_density_rms 0.143
_refine_ls_extinction_method none
_refine_ls_goodness_of_fit_ref 1.030
_refine_ls_hydrogen_treatment constr
_refine_ls_matrix_type full
_refine_ls_number_parameters 2017
_refine_ls_number_reflns 14021
_refine_ls_number_restraints 2444
_refine_ls_restrained_S_all 1.074
_refine_ls_R_factor_all 0.0901
_refine_ls_R_factor_gt 0.0874
_refine_ls_shift/su_max 0.001
_refine_ls_shift/su_mean 0.000
_refine_ls_structure_factor_coef Fsqd
_refine_ls_weighting_details 'w=1/[\s^2^(Fo^2^)+(0.1226P)^2^+61.6487P] where P=(Fo^2^+2Fc^2^)/3'
_refine_ls_weighting_scheme calc
_refine_ls_wR_factor_gt 0.2275
_refine_ls_wR_factor_ref 0.2299
_reflns_Friedel_coverage 0.000
_reflns_number_gt 13166
_reflns_number_total 14021
_reflns_threshold_expression 'I > 2\s(I)'
_cod_data_source_file d1cc02339j2.cif
_cod_data_source_block t_a
_cod_depositor_comments 'Adding full bibliography for 7128406.cif.'
_cod_original_cell_volume 7690.1(7)
_cod_database_code 7128406
_shelx_shelxl_version_number 2018/1
_shelx_space_group_comment
;
The symmetry employed for this shelxl refinement is uniquely defined
by the following loop, which should always be used as a source of
symmetry information in preference to the above space-group names.
They are only intended as comments.
;
_shelx_estimated_absorpt_t_max 0.584
_shelx_estimated_absorpt_t_min 0.465
_olex2_refinement_description
;
1. Fixed Uiso
 At 1.2 times of:
  All C(H) groups, All C(H,H) groups
 At 1.5 times of:
  All C(H,H,H) groups
2. Restrained distances
 C63B-C64B
 1.38 with sigma of 0.02
 C23A-C24A \\sim C24A-C25A \\sim C25A-C8A \\sim C8A-C7A \\sim C7A-C23A
 with sigma of 0.02
 C23A-C25A \\sim C23A-C8A \\sim C24A-C8A \\sim C24A-C7A \\sim C25A-C7A
 with sigma of 0.02
 C40A-C21A \\sim C21A-C20A \\sim C20A-C19A \\sim C19A-C39A \\sim C39A-C40A
 with sigma of 0.02
 C40A-C20A \\sim C40A-C19A \\sim C21A-C19A \\sim C21A-C39A \\sim C20A-C39A
 with sigma of 0.02
 C33A-C14A \\sim C14A-C13A \\sim C13A-C31A \\sim C31A-C32A \\sim C32A-C33A
 with sigma of 0.02
 C33A-C13A \\sim C33A-C31A \\sim C14A-C31A \\sim C14A-C32A \\sim C13A-C32A
 with sigma of 0.02
 C29A-C11A \\sim C11A-C10A \\sim C10A-C27A \\sim C27A-C28A \\sim C28A-C29A
 with sigma of 0.02
 C29A-C10A \\sim C29A-C27A \\sim C11A-C27A \\sim C11A-C28A \\sim C10A-C28A
 with sigma of 0.02
 C49A-C48A \\sim C48A-C67A \\sim C67A-C68A \\sim C68A-C50A \\sim C50A-C49A
 with sigma of 0.02
 C49A-C67A \\sim C49A-C68A \\sim C48A-C68A \\sim C48A-C50A \\sim C67A-C50A
 with sigma of 0.02
 C62A-C42A \\sim C42A-C41A \\sim C41A-C60A \\sim C60A-C61A \\sim C61A-C62A
 with sigma of 0.02
 C62A-C41A \\sim C62A-C60A \\sim C42A-C60A \\sim C42A-C61A \\sim C41A-C61A
 with sigma of 0.02
 C74A-C58A \\sim C58A-C57A \\sim C57A-C56A \\sim C56A-C73A \\sim C73A-C74A
 with sigma of 0.02
 C74A-C57A \\sim C74A-C56A \\sim C58A-C56A \\sim C58A-C73A \\sim C57A-C73A
 with sigma of 0.02
 C3A-C4A \\sim C4A-C5A \\sim C5A-C1A \\sim C1A-C2A \\sim C2A-C3A
 with sigma of 0.02
 C3A-C5A \\sim C3A-C1A \\sim C4A-C1A \\sim C4A-C2A \\sim C5A-C2A
 with sigma of 0.02
 C45A-C44A \\sim C44A-C64A \\sim C64A-C65A \\sim C65A-C46A \\sim C46A-C45A
 with sigma of 0.02
 C45A-C64A \\sim C45A-C65A \\sim C44A-C65A \\sim C44A-C46A \\sim C64A-C46A
 with sigma of 0.02
 C77A-C76A \\sim C76A-C80A \\sim C80A-C79A \\sim C79A-C78A \\sim C78A-C77A
 with sigma of 0.02
 C77A-C80A \\sim C77A-C79A \\sim C76A-C79A \\sim C76A-C78A \\sim C80A-C78A
 with sigma of 0.02
 C70A-C71A \\sim C71A-C54A \\sim C54A-C53A \\sim C53A-C52A \\sim C52A-C70A
 with sigma of 0.02
 C70A-C54A \\sim C70A-C53A \\sim C71A-C53A \\sim C71A-C52A \\sim C54A-C52A
 with sigma of 0.02
 C36A-C37A \\sim C37A-C17A \\sim C17A-C16A \\sim C16A-C35A \\sim C35A-C36A
 with sigma of 0.02
 C36A-C17A \\sim C36A-C16A \\sim C37A-C16A \\sim C37A-C35A \\sim C17A-C35A
 with sigma of 0.02
 C24A-C44A \\sim C24A-C46A \\sim C45A-C25A \\sim C45A-C23A
 with sigma of 0.02
 C28A-C48A \\sim C28A-C50A \\sim C49A-C29A \\sim C49A-C27A
 with sigma of 0.02
 C32A-C52A \\sim C32A-C54A \\sim C53A-C31A \\sim C53A-C33A
 with sigma of 0.02
 C36A-C56A \\sim C36A-C58A \\sim C57A-C35A \\sim C57A-C37A
 with sigma of 0.02
 C40A-C42A \\sim C40A-C60A \\sim C41A-C21A \\sim C41A-C39A
 with sigma of 0.02
 C38A-C37A \\sim C38A-C39A \\sim C38A-C59A
 with sigma of 0.02
 C59A-C37A \\sim C37A-C39A \\sim C39A-C59A
 with sigma of 0.02
 C38A-C58A \\sim C58A-C60A \\sim C60A-C38A
 with sigma of 0.02
 C59A-C58A \\sim C59A-C60A \\sim C59A-C38A
 with sigma of 0.02
 C55A-C54A \\sim C55A-C56A \\sim C55A-C34A
 with sigma of 0.02
 C54A-C56A \\sim C56A-C34A \\sim C34A-C54A
 with sigma of 0.02
 C30A-C29A \\sim C30A-C31A \\sim C30A-C51A
 with sigma of 0.02
 C29A-C31A \\sim C31A-C51A \\sim C51A-C29A
 with sigma of 0.02
 C34A-C33A \\sim C34A-C35A \\sim C34A-C55A
 with sigma of 0.02
 C33A-C35A \\sim C35A-C55A \\sim C55A-C33A
 with sigma of 0.02
 C51A-C50A \\sim C51A-C30A \\sim C51A-C52A
 with sigma of 0.02
 C30A-C50A \\sim C50A-C52A \\sim C52A-C30A
 with sigma of 0.02
 C26A-C25A \\sim C26A-C27A \\sim C26A-C47A
 with sigma of 0.02
 C25A-C27A \\sim C27A-C47A \\sim C47A-C25A
 with sigma of 0.02
 C22A-C21A \\sim C22A-C23A \\sim C22A-C43A
 with sigma of 0.02
 C21A-C23A \\sim C23A-C43A \\sim C43A-C21A
 with sigma of 0.02
 C63A-C64A \\sim C63A-C62A \\sim C63A-C77A
 with sigma of 0.02
 C64A-C62A \\sim C64A-C77A \\sim C62A-C77A
 with sigma of 0.02
 C75A-C76A \\sim C75A-C61A \\sim C75A-C74A
 with sigma of 0.02
 C76A-C61A \\sim C76A-C74A \\sim C61A-C74A
 with sigma of 0.02
 C72A-C80A \\sim C72A-C71A \\sim C72A-C73A
 with sigma of 0.02
 C80A-C71A \\sim C71A-C73A \\sim C73A-C80A
 with sigma of 0.02
 C69A-C79A \\sim C69A-C70A \\sim C69A-C68A
 with sigma of 0.02
 C79A-C70A \\sim C70A-C68A \\sim C68A-C79A
 with sigma of 0.02
 C66A-C67A \\sim C66A-C78A \\sim C66A-C65A
 with sigma of 0.02
 C9A-C8A \\sim C9A-C1A \\sim C9A-C10A
 with sigma of 0.02
 C8A-C1A \\sim C8A-C10A \\sim C1A-C10A
 with sigma of 0.02
 C12A-C2A \\sim C12A-C11A \\sim C12A-C13A
 with sigma of 0.02
 C2A-C11A \\sim C2A-C13A \\sim C11A-C13A
 with sigma of 0.02
 C15A-C14A \\sim C15A-C3A \\sim C15A-C16A
 with sigma of 0.02
 C14A-C3A \\sim C3A-C16A \\sim C16A-C14A
 with sigma of 0.02
 C18A-C17A \\sim C18A-C4A \\sim C18A-C19A
 with sigma of 0.02
 C17A-C4A \\sim C4A-C19A \\sim C19A-C17A
 with sigma of 0.02
 C6A-C7A \\sim C6A-C20A \\sim C6A-C5A
 with sigma of 0.02
 C23B-C24B \\sim C24B-C25B \\sim C25B-C8B \\sim C8B-C7B \\sim C7B-C23B
 with sigma of 0.02
 C23B-C25B \\sim C23B-C8B \\sim C24B-C8B \\sim C24B-C7B \\sim C25B-C7B
 with sigma of 0.02
 C40B-C21B \\sim C21B-C20B \\sim C20B-C19B \\sim C19B-C39B \\sim C39B-C40B
 with sigma of 0.02
 C40B-C20B \\sim C40B-C19B \\sim C21B-C19B \\sim C21B-C39B \\sim C20B-C39B
 with sigma of 0.02
 C33B-C14B \\sim C14B-C13B \\sim C13B-C31B \\sim C31B-C32B \\sim C32B-C33B
 with sigma of 0.02
 C33B-C13B \\sim C33B-C31B \\sim C14B-C31B \\sim C14B-C32B \\sim C13B-C32B
 with sigma of 0.02
 C29B-C11B \\sim C11B-C10B \\sim C10B-C27B \\sim C27B-C28B \\sim C28B-C29B
 with sigma of 0.02
 C29B-C10B \\sim C29B-C27B \\sim C11B-C27B \\sim C11B-C28B \\sim C10B-C28B
 with sigma of 0.02
 C49B-C48B \\sim C48B-C67B \\sim C67B-C68B \\sim C68B-C50B \\sim C50B-C49B
 with sigma of 0.02
 C49B-C67B \\sim C49B-C68B \\sim C48B-C68B \\sim C48B-C50B \\sim C67B-C50B
 with sigma of 0.02
 C62B-C42B \\sim C42B-C41B \\sim C41B-C60B \\sim C60B-C61B \\sim C61B-C62B
 with sigma of 0.02
 C62B-C41B \\sim C62B-C60B \\sim C42B-C60B \\sim C42B-C61B \\sim C41B-C61B
 with sigma of 0.02
 C74B-C58B \\sim C58B-C57B \\sim C57B-C56B \\sim C56B-C73B \\sim C73B-C74B
 with sigma of 0.02
 C74B-C57B \\sim C74B-C56B \\sim C58B-C56B \\sim C58B-C73B \\sim C57B-C73B
 with sigma of 0.02
 C3B-C4B \\sim C4B-C5B \\sim C5B-C1B \\sim C1B-C2B \\sim C2B-C3B
 with sigma of 0.02
 C3B-C5B \\sim C3B-C1B \\sim C4B-C1B \\sim C4B-C2B \\sim C5B-C2B
 with sigma of 0.02
 C45B-C44B \\sim C44B-C64B \\sim C64B-C65B \\sim C65B-C46B \\sim C46B-C45B
 with sigma of 0.02
 C45B-C64B \\sim C45B-C65B \\sim C44B-C65B \\sim C44B-C46B \\sim C64B-C46B
 with sigma of 0.02
 C77B-C76B \\sim C76B-C80B \\sim C80B-C79B \\sim C79B-C78B \\sim C78B-C77B
 with sigma of 0.02
 C77B-C80B \\sim C77B-C79B \\sim C76B-C79B \\sim C76B-C78B \\sim C80B-C78B
 with sigma of 0.02
 C70B-C71B \\sim C71B-C54B \\sim C54B-C53B \\sim C53B-C52B \\sim C52B-C70B
 with sigma of 0.02
 C70B-C54B \\sim C70B-C53B \\sim C71B-C53B \\sim C71B-C52B \\sim C54B-C52B
 with sigma of 0.02
 C36B-C37B \\sim C37B-C17B \\sim C17B-C16B \\sim C16B-C35B \\sim C35B-C36B
 with sigma of 0.02
 C36B-C17B \\sim C36B-C16B \\sim C37B-C16B \\sim C37B-C35B \\sim C17B-C35B
 with sigma of 0.02
 C24B-C44B \\sim C24B-C46B \\sim C45B-C25B \\sim C45B-C23B
 with sigma of 0.02
 C28B-C48B \\sim C28B-C50B \\sim C49B-C29B \\sim C49B-C27B
 with sigma of 0.02
 C32B-C52B \\sim C32B-C54B \\sim C53B-C31B \\sim C53B-C33B
 with sigma of 0.02
 C36B-C56B \\sim C36B-C58B \\sim C57B-C35B \\sim C57B-C37B
 with sigma of 0.02
 C40B-C42B \\sim C40B-C60B \\sim C41B-C21B \\sim C41B-C39B
 with sigma of 0.02
 C38B-C37B \\sim C38B-C39B \\sim C38B-C59B
 with sigma of 0.02
 C59B-C37B \\sim C37B-C39B \\sim C39B-C59B
 with sigma of 0.02
 C38B-C58B \\sim C58B-C60B \\sim C60B-C38B
 with sigma of 0.02
 C59B-C58B \\sim C59B-C60B \\sim C59B-C38B
 with sigma of 0.02
 C55B-C54B \\sim C55B-C56B \\sim C55B-C34B
 with sigma of 0.02
 C54B-C56B \\sim C56B-C34B \\sim C34B-C54B
 with sigma of 0.02
 C30B-C29B \\sim C30B-C31B \\sim C30B-C51B
 with sigma of 0.02
 C29B-C31B \\sim C31B-C51B \\sim C51B-C29B
 with sigma of 0.02
 C34B-C33B \\sim C34B-C35B \\sim C34B-C55B
 with sigma of 0.02
 C33B-C35B \\sim C35B-C55B \\sim C55B-C33B
 with sigma of 0.02
 C51B-C50B \\sim C51B-C30B \\sim C51B-C52B
 with sigma of 0.02
 C30B-C50B \\sim C50B-C52B \\sim C52B-C30B
 with sigma of 0.02
 C26B-C25B \\sim C26B-C27B \\sim C26B-C47B
 with sigma of 0.02
 C25B-C27B \\sim C27B-C47B \\sim C47B-C25B
 with sigma of 0.02
 C22B-C21B \\sim C22B-C23B \\sim C22B-C43B
 with sigma of 0.02
 C21B-C23B \\sim C23B-C43B \\sim C43B-C21B
 with sigma of 0.02
 C63B-C64B \\sim C63B-C62B \\sim C63B-C77B
 with sigma of 0.02
 C64B-C62B \\sim C64B-C77B \\sim C62B-C77B
 with sigma of 0.02
 C75B-C76B \\sim C75B-C61B \\sim C75B-C74B
 with sigma of 0.02
 C76B-C61B \\sim C76B-C74B \\sim C61B-C74B
 with sigma of 0.02
 C72B-C80B \\sim C72B-C71B \\sim C72B-C73B
 with sigma of 0.02
 C80B-C71B \\sim C71B-C73B \\sim C73B-C80B
 with sigma of 0.02
 C69B-C79B \\sim C69B-C70B \\sim C69B-C68B
 with sigma of 0.02
 C79B-C70B \\sim C70B-C68B \\sim C68B-C79B
 with sigma of 0.02
 C66B-C67B \\sim C66B-C78B \\sim C66B-C65B
 with sigma of 0.02
 C9B-C8B \\sim C9B-C1B \\sim C9B-C10B
 with sigma of 0.02
 C8B-C1B \\sim C8B-C10B \\sim C1B-C10B
 with sigma of 0.02
 C12B-C2B \\sim C12B-C11B \\sim C12B-C13B
 with sigma of 0.02
 C2B-C11B \\sim C2B-C13B \\sim C11B-C13B
 with sigma of 0.02
 C15B-C14B \\sim C15B-C3B \\sim C15B-C16B
 with sigma of 0.02
 C14B-C3B \\sim C3B-C16B \\sim C16B-C14B
 with sigma of 0.02
 C18B-C17B \\sim C18B-C4B \\sim C18B-C19B
 with sigma of 0.02
 C17B-C4B \\sim C4B-C19B \\sim C19B-C17B
 with sigma of 0.02
 C6B-C7B \\sim C6B-C20B \\sim C6B-C5B
 with sigma of 0.02
3. Restrained planarity
 C7A, C8A, C23A, C24A, C25A
 with sigma of 0.1
 C19A, C20A, C21A, C39A, C40A
 with sigma of 0.1
 C13A, C14A, C31A, C32A, C33A
 with sigma of 0.1
 C10A, C11A, C27A, C28A, C29A
 with sigma of 0.1
 C48A, C49A, C50A, C67A, C68A
 with sigma of 0.1
 C41A, C42A, C60A, C61A, C62A
 with sigma of 0.1
 C56A, C57A, C58A, C73A, C74A
 with sigma of 0.1
 C1A, C2A, C3A, C4A, C5A
 with sigma of 0.1
 C44A, C45A, C46A, C64A, C65A
 with sigma of 0.1
 C76A, C77A, C78A, C79A, C80A
 with sigma of 0.1
 C52A, C53A, C54A, C70A, C71A
 with sigma of 0.1
 C16A, C17A, C35A, C36A, C37A
 with sigma of 0.1
 C7B, C8B, C23B, C24B, C25B
 with sigma of 0.1
 C19B, C20B, C21B, C39B, C40B
 with sigma of 0.1
 C13B, C14B, C31B, C32B, C33B
 with sigma of 0.1
 C10B, C11B, C27B, C28B, C29B
 with sigma of 0.1
 C48B, C49B, C50B, C67B, C68B
 with sigma of 0.1
 C41B, C42B, C60B, C61B, C62B
 with sigma of 0.1
 C56B, C57B, C58B, C73B, C74B
 with sigma of 0.1
 C1B, C2B, C3B, C4B, C5B
 with sigma of 0.1
 C44B, C45B, C46B, C64B, C65B
 with sigma of 0.1
 C76B, C77B, C78B, C79B, C80B
 with sigma of 0.1
 C52B, C53B, C54B, C70B, C71B
 with sigma of 0.1
 C16B, C17B, C35B, C36B, C37B
 with sigma of 0.1
4. Uiso/Uaniso restraints and constraints
C1A \\sim C2A \\sim C3A \\sim C4A \\sim C5A \\sim C6A \\sim C7A \\sim C8A \\sim
C9A \\sim C10A \\sim C11A \\sim C12A \\sim C13A \\sim C14A \\sim C15A \\sim
C16A \\sim C17A \\sim C18A \\sim C19A \\sim C20A \\sim C21A \\sim C22A \\sim
C23A \\sim C24A \\sim C25A \\sim C26A \\sim C27A \\sim C28A \\sim C29A \\sim
C30A \\sim C31A \\sim C32A \\sim C33A \\sim C34A \\sim C35A \\sim C36A \\sim
C37A \\sim C38A \\sim C39A \\sim C40A \\sim C41A \\sim C42A \\sim C43A \\sim
C44A \\sim C45A \\sim C46A \\sim C47A \\sim C48A \\sim C49A \\sim C50A \\sim
C51A \\sim C52A \\sim C53A \\sim C54A \\sim C55A \\sim C56A \\sim C57A \\sim
C58A \\sim C59A \\sim C60A \\sim C61A \\sim C62A \\sim C63A \\sim C64A \\sim
C65A \\sim C66A \\sim C67A \\sim C68A \\sim C69A \\sim C70A \\sim C71A \\sim
C72A \\sim C73A \\sim C74A \\sim C75A \\sim C76A \\sim C77A \\sim C78A \\sim
C79A \\sim C80A: within 2A with sigma of 0.005 and sigma for terminal atoms of
0.01
Th7 \\sim Th9 \\sim Th8 \\sim Th2 \\sim Th1 \\sim Th5 \\sim Th3 \\sim Th4 \\sim
Th6: within 2A with sigma of 0.005 and sigma for terminal atoms of 0.01
C1B \\sim C2B \\sim C3B \\sim C4B \\sim C5B \\sim C6B \\sim C7B \\sim C8B \\sim
C9B \\sim C10B \\sim C11B \\sim C12B \\sim C13B \\sim C14B \\sim C15B \\sim
C16B \\sim C17B \\sim C18B \\sim C19B \\sim C20B \\sim C21B \\sim C22B \\sim
C23B \\sim C24B \\sim C25B \\sim C26B \\sim C27B \\sim C28B \\sim C29B \\sim
C30B \\sim C31B \\sim C32B \\sim C33B \\sim C34B \\sim C35B \\sim C36B \\sim
C37B \\sim C38B \\sim C39B \\sim C40B \\sim C41B \\sim C42B \\sim C43B \\sim
C44B \\sim C45B \\sim C46B \\sim C47B \\sim C48B \\sim C49B \\sim C50B \\sim
C51B \\sim C52B \\sim C53B \\sim C54B \\sim C55B \\sim C56B \\sim C57B \\sim
C58B \\sim C59B \\sim C60B \\sim C61B \\sim C62B \\sim C63B \\sim C64B \\sim
C65B \\sim C66B \\sim C67B \\sim C68B \\sim C69B \\sim C70B \\sim C71B \\sim
C72B \\sim C73B \\sim C74B \\sim C75B \\sim C76B \\sim C77B \\sim C78B \\sim
C79B \\sim C80B: within 2A with sigma of 0.005 and sigma for terminal atoms of
0.01
Uanis(Th4) \\sim Ueq: with sigma of 0.001 and sigma for terminal atoms of 0.002
5. Others
 1*[Sof(Th6)]+1*[Sof(Th5)]+1*[Sof(Th1)]+1*[Sof(Th7)]+1*[Sof(Th3)]+1*[Sof(Th9)]+
 1*[Sof(Th4)]+1*[Sof(Th8)]+1*[Sof(Th2)]=0 with esd of 1
 Sof(C1B)=Sof(C2B)=Sof(C3B)=Sof(C4B)=Sof(C5B)=Sof(C6B)=Sof(C7B)=Sof(C8B)=
 Sof(C9B)=Sof(C10B)=Sof(C11B)=Sof(C12B)=Sof(C13B)=Sof(C14B)=Sof(C15B)=Sof(C16B)=
 Sof(C17B)=Sof(C18B)=Sof(C19B)=Sof(C20B)=Sof(C21B)=Sof(C22B)=Sof(C23B)=
 Sof(C24B)=Sof(C25B)=Sof(C26B)=Sof(C27B)=Sof(C28B)=Sof(C29B)=Sof(C30B)=
 Sof(C31B)=Sof(C32B)=Sof(C33B)=Sof(C34B)=Sof(C35B)=Sof(C36B)=Sof(C37B)=
 Sof(C38B)=Sof(C39B)=Sof(C40B)=Sof(C41B)=Sof(C42B)=Sof(C43B)=Sof(C44B)=
 Sof(C45B)=Sof(C46B)=Sof(C47B)=Sof(C48B)=Sof(C49B)=Sof(C50B)=Sof(C51B)=
 Sof(C52B)=Sof(C53B)=Sof(C54B)=Sof(C55B)=Sof(C56B)=Sof(C57B)=Sof(C58B)=
 Sof(C59B)=Sof(C60B)=Sof(C61B)=Sof(C62B)=Sof(C63B)=Sof(C64B)=Sof(C65B)=
 Sof(C66B)=Sof(C67B)=Sof(C68B)=Sof(C69B)=Sof(C70B)=Sof(C71B)=Sof(C72B)=
 Sof(C73B)=Sof(C74B)=Sof(C75B)=Sof(C76B)=Sof(C77B)=Sof(C78B)=Sof(C79B)=
 Sof(C80B)=1-FVAR(1)
 Sof(C1A)=Sof(C2A)=Sof(C3A)=Sof(C4A)=Sof(C5A)=Sof(C6A)=Sof(C7A)=Sof(C8A)=
 Sof(C9A)=Sof(C10A)=Sof(C11A)=Sof(C12A)=Sof(C13A)=Sof(C14A)=Sof(C15A)=Sof(C16A)=
 Sof(C17A)=Sof(C18A)=Sof(C19A)=Sof(C20A)=Sof(C21A)=Sof(C22A)=Sof(C23A)=
 Sof(C24A)=Sof(C25A)=Sof(C26A)=Sof(C27A)=Sof(C28A)=Sof(C29A)=Sof(C30A)=
 Sof(C31A)=Sof(C32A)=Sof(C33A)=Sof(C34A)=Sof(C35A)=Sof(C36A)=Sof(C37A)=
 Sof(C38A)=Sof(C39A)=Sof(C40A)=Sof(C41A)=Sof(C42A)=Sof(C43A)=Sof(C44A)=
 Sof(C45A)=Sof(C46A)=Sof(C47A)=Sof(C48A)=Sof(C49A)=Sof(C50A)=Sof(C51A)=
 Sof(C52A)=Sof(C53A)=Sof(C54A)=Sof(C55A)=Sof(C56A)=Sof(C57A)=Sof(C58A)=
 Sof(C59A)=Sof(C60A)=Sof(C61A)=Sof(C62A)=Sof(C63A)=Sof(C64A)=Sof(C65A)=
 Sof(C66A)=Sof(C67A)=Sof(C68A)=Sof(C69A)=Sof(C70A)=Sof(C71A)=Sof(C72A)=
 Sof(C73A)=Sof(C74A)=Sof(C75A)=Sof(C76A)=Sof(C77A)=Sof(C78A)=Sof(C79A)=
 Sof(C80A)=FVAR(1)
6.a Secondary CH2 refined with riding coordinates:
 C31P(H31A,H31B), C29P(H29A,H29B), C33P(H33A,H33B), C27P(H27A,H27B), C21P(H21A,
 H21B), C25P(H25A,H25B), C23P(H23A,H23B), C35P(H35A,H35B)
6.b Aromatic/amide H refined with riding coordinates:
 C20P(H20P), C5P(H5P), C15P(H15P), C10P(H10P), C5S(H5S), C8S(H8S), C6S(H6S),
 C7S(H7S), C10S(H10S), C9S(H9S), C4S(H4S), C2S(H2S), C3S(H3S)
6.c Idealised Me refined as rotating group:
 C32P(H32A,H32B,H32C), C30P(H30A,H30B,H30C), C22P(H22A,H22B,H22C), C26P(H26A,
 H26B,H26C), C24P(H24A,H24B,H24C), C28P(H28A,H28B,H28C), C34P(H34A,H34B,H34C),
 C36P(H36A,H36B,H36C)
;
_olex2_submission_special_instructions 'No special instructions were received'

loop_
_space_group_symop_operation_xyz
'x, y, z'
'-x, y+1/2, -z+1/2'
'-x, -y, -z'
'x, -y-1/2, z-1/2'

loop_
_atom_site_label
_atom_site_type_symbol
_atom_site_fract_x
_atom_site_fract_y
_atom_site_fract_z
_atom_site_U_iso_or_equiv
_atom_site_adp_type
_atom_site_occupancy
_atom_site_site_symmetry_order
_atom_site_calc_flag
_atom_site_refinement_flags_posn
_atom_site_refinement_flags_adp
_atom_site_refinement_flags_occupancy
_atom_site_disorder_assembly
_atom_site_disorder_group
C1A C 0.4283(9) 0.4448(7) 0.1353(5) 0.061(2) Uani 0.609(5) 1 d D U P A 1
C2A C 0.4457(7) 0.3881(7) 0.1778(4) 0.059(2) Uani 0.609(5) 1 d D U P A 1
C3A C 0.4881(7) 0.3235(7) 0.1617(4) 0.061(2) Uani 0.609(5) 1 d D U P A 1
C4A C 0.4972(8) 0.3415(8) 0.1114(5) 0.060(2) Uani 0.609(5) 1 d D U P A 1
C5A C 0.4625(7) 0.4169(7) 0.0960(4) 0.057(2) Uani 0.609(5) 1 d D U P A 1
C6A C 0.4945(8) 0.4725(7) 0.0673(6) 0.056(2) Uani 0.609(5) 1 d D U P A 1
C7A C 0.4901(7) 0.5502(7) 0.0763(4) 0.055(2) Uani 0.609(5) 1 d D U P A 1
C8A C 0.4560(7) 0.5790(7) 0.1169(5) 0.058(2) Uani 0.609(5) 1 d D U P A 1
C9A C 0.4275(8) 0.5254(7) 0.1473(5) 0.059(2) Uani 0.609(5) 1 d D U P A 1
C10A C 0.4364(8) 0.5467(7) 0.1998(4) 0.062(2) Uani 0.609(5) 1 d D U P A 1
C11A C 0.4526(11) 0.4891(7) 0.2412(5) 0.060(2) Uani 0.609(5) 1 d D U P A 1
C12A C 0.4590(8) 0.4104(7) 0.2288(4) 0.060(2) Uani 0.609(5) 1 d D U P A 1
C13A C 0.5141(6) 0.3674(6) 0.2671(4) 0.0549(19) Uani 0.609(5) 1 d D U P A 1
C14A C 0.5573(6) 0.3020(7) 0.2514(4) 0.055(2) Uani 0.609(5) 1 d D U P A 1
C15A C 0.5459(7) 0.2827(8) 0.1986(4) 0.058(2) Uani 0.609(5) 1 d D U P A 1
C16A C 0.6117(6) 0.2532(7) 0.1856(4) 0.054(2) Uani 0.609(5) 1 d D U P A 1
C17A C 0.6222(6) 0.2723(7) 0.1348(4) 0.054(2) Uani 0.609(5) 1 d D U P A 1
C18A C 0.5674(7) 0.3181(7) 0.0997(5) 0.055(2) Uani 0.609(5) 1 d D U P A 1
C19A C 0.5950(6) 0.3694(6) 0.0684(5) 0.052(2) Uani 0.609(5) 1 d D U P A 1
C20A C 0.5581(6) 0.4460(7) 0.0520(4) 0.053(2) Uani 0.609(5) 1 d D U P A 1
C21A C 0.6212(6) 0.5004(6) 0.0484(5) 0.0456(19) Uani 0.609(5) 1 d D U P A 1
C22A C 0.6220(6) 0.5823(6) 0.0625(4) 0.0449(19) Uani 0.609(5) 1 d D U P A 1
C23A C 0.5516(7) 0.6069(6) 0.0734(4) 0.054(2) Uani 0.609(5) 1 d D U P A 1
C24A C 0.5542(7) 0.6682(6) 0.1108(4) 0.056(2) Uani 0.609(5) 1 d D U P A 1
C25A C 0.4957(7) 0.6511(7) 0.1370(5) 0.059(2) Uani 0.609(5) 1 d D U P A 1
C26A C 0.5130(7) 0.6699(7) 0.1919(4) 0.060(2) Uani 0.609(5) 1 d D U P A 1
C27A C 0.4771(7) 0.6183(7) 0.2206(4) 0.062(2) Uani 0.609(5) 1 d D U P A 1
C28A C 0.5193(7) 0.6056(6) 0.2752(4) 0.060(2) Uani 0.609(5) 1 d D U P A 1
C29A C 0.5048(7) 0.5252(6) 0.2884(4) 0.059(2) Uani 0.609(5) 1 d D U P A 1
C30A C 0.5645(7) 0.4822(6) 0.3279(5) 0.053(2) Uani 0.609(5) 1 d D U P A 1
C31A C 0.5642(6) 0.3980(6) 0.3167(4) 0.0511(19) Uani 0.609(5) 1 d D U P A 1
C32A C 0.6339(6) 0.3506(6) 0.3324(4) 0.0472(18) Uani 0.609(5) 1 d D U P A 1
C33A C 0.6322(6) 0.2948(6) 0.2904(4) 0.0483(19) Uani 0.609(5) 1 d D U P A 1
C34A C 0.7026(7) 0.2719(11) 0.2759(5) 0.0486(19) Uani 0.609(5) 1 d D U P A 1
C35A C 0.6892(6) 0.2484(7) 0.2225(4) 0.0482(19) Uani 0.609(5) 1 d D U P A 1
C36A C 0.7478(6) 0.2636(7) 0.1955(4) 0.0494(19) Uani 0.609(5) 1 d D U P A 1
C37A C 0.7069(6) 0.2788(10) 0.1416(4) 0.052(2) Uani 0.609(5) 1 d D U P A 1
C38A C 0.7374(6) 0.3360(7) 0.1131(4) 0.0478(19) Uani 0.609(5) 1 d D U P A 1
C39A C 0.6782(6) 0.3758(5) 0.0739(4) 0.0454(18) Uani 0.609(5) 1 d D U P A 1
C40A C 0.6936(6) 0.4554(6) 0.0605(4) 0.0454(18) Uani 0.609(5) 1 d D U P A 1
C41A C 0.7624(6) 0.4880(6) 0.0836(4) 0.0435(18) Uani 0.609(5) 1 d D U P A 1
C42A C 0.7654(7) 0.5709(6) 0.0963(4) 0.0464(18) Uani 0.609(5) 1 d D U P A 1
C43A C 0.6960(7) 0.6185(7) 0.0872(5) 0.0474(19) Uani 0.609(5) 1 d D U P A 1
C44A C 0.6941(6) 0.6801(6) 0.1232(4) 0.0524(19) Uani 0.609(5) 1 d D U P A 1
C45A C 0.6211(7) 0.7029(6) 0.1340(4) 0.053(2) Uani 0.609(5) 1 d D U P A 1
C46A C 0.6393(7) 0.7245(7) 0.1887(4) 0.058(2) Uani 0.609(5) 1 d D U P A 1
C47A C 0.5878(9) 0.7075(8) 0.2168(5) 0.061(2) Uani 0.609(5) 1 d D U P A 1
C48A C 0.6258(7) 0.6947(6) 0.2722(5) 0.060(2) Uani 0.609(5) 1 d D U P A 1
C49A C 0.5855(7) 0.6401(7) 0.2987(4) 0.058(2) Uani 0.609(5) 1 d D U P A 1
C50A C 0.6489(6) 0.5986(6) 0.3383(4) 0.059(2) Uani 0.609(5) 1 d D U P A 1
C51A C 0.6395(6) 0.5174(6) 0.3533(5) 0.0536(19) Uani 0.609(5) 1 d D U P A 1
C52A C 0.7108(6) 0.4693(5) 0.3685(4) 0.0472(19) Uani 0.609(5) 1 d D U P A 1
C53A C 0.7072(6) 0.3850(6) 0.3578(4) 0.0447(19) Uani 0.609(5) 1 d D U P A 1
C54A C 0.7751(6) 0.3635(6) 0.3406(4) 0.0460(19) Uani 0.609(5) 1 d D U P A 1
C55A C 0.7758(6) 0.3076(7) 0.3018(4) 0.0488(19) Uani 0.609(5) 1 d D U P A 1
C56A C 0.8321(5) 0.3215(6) 0.2719(3) 0.0458(18) Uani 0.609(5) 1 d D U P A 1
C57A C 0.8136(6) 0.2969(6) 0.2181(4) 0.0486(19) Uani 0.609(5) 1 d D U P A 1
C58A C 0.8498(6) 0.3531(6) 0.1913(4) 0.0486(18) Uani 0.609(5) 1 d D U P A 1
C59A C 0.8099(6) 0.3726(6) 0.1385(4) 0.0504(18) Uani 0.609(5) 1 d D U P A 1
C60A C 0.8247(6) 0.4494(6) 0.1232(4) 0.0483(18) Uani 0.609(5) 1 d D U P A 1
C61A C 0.8662(7) 0.5086(6) 0.1595(4) 0.0479(19) Uani 0.609(5) 1 d D U P A 1
C62A C 0.8282(6) 0.5834(6) 0.1431(4) 0.0481(18) Uani 0.609(5) 1 d D U P A 1
C63A C 0.8254(6) 0.6427(6) 0.1798(4) 0.0515(19) Uani 0.609(5) 1 d D U P A 1
C64A C 0.7579(6) 0.6898(7) 0.1710(4) 0.056(2) Uani 0.609(5) 1 d D U P A 1
C65A C 0.7243(7) 0.7197(6) 0.2099(4) 0.054(2) Uani 0.609(5) 1 d D U P A 1
C66A C 0.7625(7) 0.6974(8) 0.2633(5) 0.058(2) Uani 0.609(5) 1 d D U P A 1
C67A C 0.7108(7) 0.6879(8) 0.2944(5) 0.060(2) Uani 0.609(5) 1 d D U P A 1
C68A C 0.7245(7) 0.6275(7) 0.3360(5) 0.059(2) Uani 0.609(5) 1 d D U P A 1
C69A C 0.7926(7) 0.5791(6) 0.3437(5) 0.055(2) Uani 0.609(5) 1 d D U P A 1
C70A C 0.7851(7) 0.4994(6) 0.3593(5) 0.048(2) Uani 0.609(5) 1 d D U P A 1
C71A C 0.8250(6) 0.4345(6) 0.3435(4) 0.0460(19) Uani 0.609(5) 1 d D U P A 1
C72A C 0.8759(8) 0.4494(7) 0.3127(5) 0.052(2) Uani 0.609(5) 1 d D U P A 1
C73A C 0.8818(7) 0.3889(6) 0.2777(4) 0.0503(19) Uani 0.609(5) 1 d D U P A 1
C74A C 0.8921(6) 0.4093(6) 0.2283(4) 0.0483(19) Uani 0.609(5) 1 d D U P A 1
C75A C 0.8990(7) 0.4901(7) 0.2136(4) 0.0514(19) Uani 0.609(5) 1 d D U P A 1
C76A C 0.8989(7) 0.5481(6) 0.2492(4) 0.056(2) Uani 0.609(5) 1 d D U P A 1
C77A C 0.8643(7) 0.6233(6) 0.2332(4) 0.057(2) Uani 0.609(5) 1 d D U P A 1
C78A C 0.8319(8) 0.6532(7) 0.2728(5) 0.059(2) Uani 0.609(5) 1 d D U P A 1
C79A C 0.8472(7) 0.5945(7) 0.3141(4) 0.058(2) Uani 0.609(5) 1 d D U P A 1
C80A C 0.8875(7) 0.5284(6) 0.2997(4) 0.053(2) Uani 0.609(5) 1 d D U P A 1
C1B C 0.6564(10) 0.7265(14) 0.2131(7) 0.074(3) Uani 0.391(5) 1 d D U P A 2
C2B C 0.5705(10) 0.7077(14) 0.2070(6) 0.071(3) Uani 0.391(5) 1 d D U P A 2
C3B C 0.5332(10) 0.6838(11) 0.1525(6) 0.069(3) Uani 0.391(5) 1 d D U P A 2
C4B C 0.5936(11) 0.6893(14) 0.1232(7) 0.069(3) Uani 0.391(5) 1 d D U P A 2
C5B C 0.6706(11) 0.7156(14) 0.1606(8) 0.073(3) Uani 0.391(5) 1 d D U P A 2
C6B C 0.7398(12) 0.6886(16) 0.1523(8) 0.074(3) Uani 0.391(5) 1 d D U P A 2
C7B C 0.7989(13) 0.6807(12) 0.2003(7) 0.077(3) Uani 0.391(5) 1 d D U P A 2
C8B C 0.7880(12) 0.6917(13) 0.2510(8) 0.077(3) Uani 0.391(5) 1 d D U P A 2
C9B C 0.7162(10) 0.7112(16) 0.2561(7) 0.077(3) Uani 0.391(5) 1 d D U P A 2
C10B C 0.6944(10) 0.6831(14) 0.2967(8) 0.073(3) Uani 0.391(5) 1 d D U P A 2
C11B C 0.6126(9) 0.6621(12) 0.2942(7) 0.068(3) Uani 0.391(5) 1 d D U P A 2
C12B C 0.5499(10) 0.6712(12) 0.2485(6) 0.067(3) Uani 0.391(5) 1 d D U P A 2
C13B C 0.4897(11) 0.6174(10) 0.2362(6) 0.066(3) Uani 0.391(5) 1 d D U P A 2
C14B C 0.4496(11) 0.5923(9) 0.1820(6) 0.065(3) Uani 0.391(5) 1 d D U P A 2
C15B C 0.4735(14) 0.6253(12) 0.1411(7) 0.068(3) Uani 0.391(5) 1 d D U P A 2
C16B C 0.4701(12) 0.5761(9) 0.0984(7) 0.068(3) Uani 0.391(5) 1 d D U P A 2
C17B C 0.5281(11) 0.5806(9) 0.0692(8) 0.067(3) Uani 0.391(5) 1 d D U P A 2
C18B C 0.5895(10) 0.6370(11) 0.0812(8) 0.067(3) Uani 0.391(5) 1 d D U P A 2
C19B C 0.6631(10) 0.6121(10) 0.0754(8) 0.064(3) Uani 0.391(5) 1 d D U P A 2
C20B C 0.7380(11) 0.6395(10) 0.1112(8) 0.066(3) Uani 0.391(5) 1 d D U P A 2
C21B C 0.7960(11) 0.5789(9) 0.1133(8) 0.064(3) Uani 0.391(5) 1 d D U P A 2
C22B C 0.8542(15) 0.5642(11) 0.1619(7) 0.069(3) Uani 0.391(5) 1 d D U P A 2
C23B C 0.8570(13) 0.6195(11) 0.2035(7) 0.073(3) Uani 0.391(5) 1 d D U P A 2
C24B C 0.8858(13) 0.5967(12) 0.2573(7) 0.075(3) Uani 0.391(5) 1 d D U P A 2
C25B C 0.8396(14) 0.6362(13) 0.2861(8) 0.078(3) Uani 0.391(5) 1 d D U P A 2
C26B C 0.8165(14) 0.6044(12) 0.3264(10) 0.073(3) Uani 0.391(5) 1 d D U P A 2
C27B C 0.7493(10) 0.6316(12) 0.3353(9) 0.070(3) Uani 0.391(5) 1 d D U P A 2
C28B C 0.6996(9) 0.5800(10) 0.3573(8) 0.063(3) Uani 0.391(5) 1 d D U P A 2
C29B C 0.6151(8) 0.5995(9) 0.3325(8) 0.063(3) Uani 0.391(5) 1 d D U P A 2
C30B C 0.5562(9) 0.5391(8) 0.3180(7) 0.058(2) Uani 0.391(5) 1 d D U P A 2
C31B C 0.4910(10) 0.5514(8) 0.2707(6) 0.061(2) Uani 0.391(5) 1 d D U P A 2
C32B C 0.4518(18) 0.4843(10) 0.2395(6) 0.061(3) Uani 0.391(5) 1 d D U P A 2
C33B C 0.4256(13) 0.5097(9) 0.1852(5) 0.064(3) Uani 0.391(5) 1 d D U P A 2
C34B C 0.4294(19) 0.4593(9) 0.1450(7) 0.065(3) Uani 0.391(5) 1 d D U P A 2
C35B C 0.4463(11) 0.4921(8) 0.1003(7) 0.061(3) Uani 0.391(5) 1 d D U P A 2
C36B C 0.4912(12) 0.4467(9) 0.0714(9) 0.062(3) Uani 0.391(5) 1 d D U P A 2
C37B C 0.5410(10) 0.5004(8) 0.0524(8) 0.060(3) Uani 0.391(5) 1 d D U P A 2
C38B C 0.6175(9) 0.4742(8) 0.0498(11) 0.057(3) Uani 0.391(5) 1 d D U P A 2
C39B C 0.6766(8) 0.5343(8) 0.0579(7) 0.058(3) Uani 0.391(5) 1 d D U P A 2
C40B C 0.7585(10) 0.5141(9) 0.0810(8) 0.057(3) Uani 0.391(5) 1 d D U P A 2
C41B C 0.7801(9) 0.4382(9) 0.0955(6) 0.053(2) Uani 0.391(5) 1 d D U P A 2
C42B C 0.8423(10) 0.4228(10) 0.1440(7) 0.058(2) Uani 0.391(5) 1 d D U P A 2
C43B C 0.8761(17) 0.4843(13) 0.1746(10) 0.066(3) Uani 0.391(5) 1 d D U P A 2
C44B C 0.9065(15) 0.4586(11) 0.2333(8) 0.071(3) Uani 0.391(5) 1 d D U P A 2
C45B C 0.9057(14) 0.5141(11) 0.2698(8) 0.075(3) Uani 0.391(5) 1 d D U P A 2
C46B C 0.8855(17) 0.4785(12) 0.3101(8) 0.073(3) Uani 0.391(5) 1 d D U P A 2
C47B C 0.8392(15) 0.5288(13) 0.3404(10) 0.073(3) Uani 0.391(5) 1 d D U P A 2
C48B C 0.7975(11) 0.4786(11) 0.3594(11) 0.067(3) Uani 0.391(5) 1 d D U P A 2
C49B C 0.7212(9) 0.5079(10) 0.3695(8) 0.063(3) Uani 0.391(5) 1 d D U P A 2
C50B C 0.6627(8) 0.4423(8) 0.3590(7) 0.060(3) Uani 0.391(5) 1 d D U P A 2
C51B C 0.5809(9) 0.4582(8) 0.3309(8) 0.058(2) Uani 0.391(5) 1 d D U P A 2
C52B C 0.5372(9) 0.3969(9) 0.2978(6) 0.059(2) Uani 0.391(5) 1 d D U P A 2
C53B C 0.4733(10) 0.4165(9) 0.2525(6) 0.059(2) Uani 0.391(5) 1 d D U P A 2
C54B C 0.4729(10) 0.3577(8) 0.2116(5) 0.060(2) Uani 0.391(5) 1 d D U P A 2
C55B C 0.4507(14) 0.3791(9) 0.1577(6) 0.063(3) Uani 0.391(5) 1 d D U P A 2
C56B C 0.4914(11) 0.3394(10) 0.1264(6) 0.059(3) Uani 0.391(5) 1 d D U P A 2
C57B C 0.5108(9) 0.3782(9) 0.0821(6) 0.059(3) Uani 0.391(5) 1 d D U P A 2
C58B C 0.5851(8) 0.3452(9) 0.0781(7) 0.053(3) Uani 0.391(5) 1 d D U P A 2
C59B C 0.6403(8) 0.3954(8) 0.0634(8) 0.052(2) Uani 0.391(5) 1 d D U P A 2
C60B C 0.7221(8) 0.3765(8) 0.0864(6) 0.053(2) Uani 0.391(5) 1 d D U P A 2
C61B C 0.7473(10) 0.3193(11) 0.1286(7) 0.057(3) Uani 0.391(5) 1 d D U P A 2
C62B C 0.8236(11) 0.3460(10) 0.1630(6) 0.062(3) Uani 0.391(5) 1 d D U P A 2
C63B C 0.8445(13) 0.3298(12) 0.2156(6) 0.067(3) Uani 0.391(5) 1 d D U P A 2
C64B C 0.8852(14) 0.3869(11) 0.2496(8) 0.069(3) Uani 0.391(5) 1 d D U P A 2
C65B C 0.8744(16) 0.3994(11) 0.2987(9) 0.071(3) Uani 0.391(5) 1 d D U P A 2
C66B C 0.8210(12) 0.3548(11) 0.3124(8) 0.069(3) Uani 0.391(5) 1 d D U P A 2
C67B C 0.7845(12) 0.3931(11) 0.3431(10) 0.068(3) Uani 0.391(5) 1 d D U P A 2
C68B C 0.7019(10) 0.3699(10) 0.3438(9) 0.063(3) Uani 0.391(5) 1 d D U P A 2
C69B C 0.6593(9) 0.3131(12) 0.3094(8) 0.062(3) Uani 0.391(5) 1 d D U P A 2
C70B C 0.5789(9) 0.3268(10) 0.2867(6) 0.060(2) Uani 0.391(5) 1 d D U P A 2
C71B C 0.5367(10) 0.3025(11) 0.2327(6) 0.059(2) Uani 0.391(5) 1 d D U P A 2
C72B C 0.5805(10) 0.2676(13) 0.2022(6) 0.056(2) Uani 0.391(5) 1 d D U P A 2
C73B C 0.5550(9) 0.2834(10) 0.1489(6) 0.054(2) Uani 0.391(5) 1 d D U P A 2
C74B C 0.6127(9) 0.2871(11) 0.1192(6) 0.052(2) Uani 0.391(5) 1 d D U P A 2
C75B C 0.6908(9) 0.2749(18) 0.1441(8) 0.056(3) Uani 0.391(5) 1 d D U P A 2
C76B C 0.7150(9) 0.2553(12) 0.1963(6) 0.059(3) Uani 0.391(5) 1 d D U P A 2
C77B C 0.7908(10) 0.2829(12) 0.2315(6) 0.065(3) Uani 0.391(5) 1 d D U P A 2
C78B C 0.7802(11) 0.2947(13) 0.2816(8) 0.068(3) Uani 0.391(5) 1 d D U P A 2
C79B C 0.6999(11) 0.274(2) 0.2796(9) 0.063(3) Uani 0.391(5) 1 d D U P A 2
C80B C 0.6590(9) 0.2514(13) 0.2258(6) 0.059(3) Uani 0.391(5) 1 d D U P A 2
Ni1P Ni 0.91359(5) 0.48377(6) 0.45234(3) 0.0199(3) Uani 1 1 d . . . B 4
N2P N 0.8482(3) 0.5644(3) 0.47152(18) 0.0220(10) Uani 1 1 d . . . B 4
N1P N 0.8474(2) 0.4004(3) 0.46944(17) 0.0237(10) Uani 1 1 d . . . B 4
N4P N 0.9760(2) 0.4026(3) 0.42989(18) 0.0237(10) Uani 1 1 d . . . B 4
N3P N 0.9766(3) 0.5659(3) 0.43200(18) 0.0212(10) Uani 1 1 d . . . B 4
C16P C 1.0382(3) 0.4144(4) 0.4088(2) 0.0241(12) Uani 1 1 d . . . B 4
C6P C 0.7823(3) 0.5543(4) 0.4899(2) 0.0265(13) Uani 1 1 d . . . B 4
C14P C 1.0385(3) 0.5567(4) 0.4105(2) 0.0229(12) Uani 1 1 d . . . B 4
C20P C 0.9101(3) 0.2837(4) 0.4464(2) 0.0272(12) Uani 1 1 d . . . B 4
H20P H 0.909665 0.227880 0.445206 0.033 Uiso 1 1 calc R . . B 4
C9P C 0.8549(3) 0.6438(4) 0.4691(2) 0.0271(13) Uani 1 1 d . . . B 4
C4P C 0.7819(3) 0.4105(4) 0.4878(2) 0.0218(11) Uani 1 1 d . . . B 4
C5P C 0.7524(3) 0.4823(4) 0.4978(2) 0.0265(13) Uani 1 1 d . . . B 4
H5P H 0.707831 0.481779 0.511145 0.032 Uiso 1 1 calc R . . B 4
C13P C 1.0683(3) 0.6313(4) 0.3985(2) 0.0274(13) Uani 1 1 d . . . B 4
C1P C 0.8536(3) 0.3205(3) 0.4648(2) 0.0234(11) Uani 1 1 d . . . B 4
C31P C 1.1326(3) 0.6405(4) 0.3726(2) 0.0308(14) Uani 1 1 d . . . B 4
H31A H 1.175797 0.602964 0.388214 0.037 Uiso 1 1 calc R . . B 4
H31B H 1.154666 0.694233 0.379016 0.037 Uiso 1 1 calc R . . B 4
C15P C 1.0681(3) 0.4861(4) 0.4002(2) 0.0231(12) Uani 1 1 d . . . B 4
H15P H 1.111924 0.486642 0.386097 0.028 Uiso 1 1 calc R . . B 4
C10P C 0.9121(3) 0.6828(4) 0.4519(2) 0.0252(12) Uani 1 1 d . . . B 4
H10P H 0.912502 0.738597 0.452888 0.030 Uiso 1 1 calc R . . B 4
C11P C 0.9679(3) 0.6459(4) 0.4337(2) 0.0273(13) Uani 1 1 d . . . B 4
C2P C 0.7917(3) 0.2797(4) 0.4791(2) 0.0285(13) Uani 1 1 d . . . B 4
C3P C 0.7471(3) 0.3358(4) 0.4933(2) 0.0267(12) Uani 1 1 d . . . B 4
C17P C 1.0674(3) 0.3400(4) 0.3953(2) 0.0262(12) Uani 1 1 d . . . B 4
C19P C 0.9668(3) 0.3223(3) 0.4297(2) 0.0236(11) Uani 1 1 d . . . B 4
C7P C 0.7495(3) 0.6285(4) 0.4990(2) 0.0308(14) Uani 1 1 d . . . B 4
C8P C 0.7943(3) 0.6850(4) 0.4857(2) 0.0295(13) Uani 1 1 d . . . B 4
C12P C 1.0246(3) 0.6872(4) 0.4136(2) 0.0280(13) Uani 1 1 d . . . B 4
C32P C 1.1027(4) 0.6261(4) 0.3134(2) 0.0326(14) Uani 1 1 d . . . B 4
H32A H 1.063486 0.666250 0.297203 0.049 Uiso 1 1 calc GR . . B 4
H32B H 1.078190 0.573997 0.306718 0.049 Uiso 1 1 calc GR . . B 4
H32C H 1.147511 0.628868 0.298504 0.049 Uiso 1 1 calc GR . . B 4
C29P C 1.0294(4) 0.7744(4) 0.4082(3) 0.0381(16) Uani 1 1 d . . . B 4
H29A H 1.084383 0.788758 0.409198 0.046 Uiso 1 1 calc R . . B 4
H29B H 1.017360 0.799858 0.438293 0.046 Uiso 1 1 calc R . . B 4
C18P C 1.0232(3) 0.2824(4) 0.4086(2) 0.0314(14) Uani 1 1 d . . . B 4
C33P C 1.1324(4) 0.3330(4) 0.3692(3) 0.0338(14) Uani 1 1 d . . . B 4
H33A H 1.155431 0.279559 0.375203 0.041 Uiso 1 1 calc R . . B 4
H33B H 1.174950 0.370980 0.385235 0.041 Uiso 1 1 calc R . . B 4
C27P C 0.7840(4) 0.7719(4) 0.4865(3) 0.0415(17) Uani 1 1 d . . . B 4
H27A H 0.836841 0.796725 0.500020 0.050 Uiso 1 1 calc R . . B 4
H27B H 0.752601 0.784999 0.510661 0.050 Uiso 1 1 calc R . . B 4
C21P C 0.7793(4) 0.1919(4) 0.4755(3) 0.0364(15) Uani 1 1 d . . . B 4
H21A H 0.743930 0.176730 0.496755 0.044 Uiso 1 1 calc R . . B 4
H21B H 0.830971 0.165498 0.490420 0.044 Uiso 1 1 calc R . . B 4
C30P C 0.9729(5) 0.8058(4) 0.3582(4) 0.0491(19) Uani 1 1 d . . . B 4
H30A H 0.985281 0.781748 0.328252 0.074 Uiso 1 1 calc GR . . B 4
H30B H 0.978655 0.862897 0.356861 0.074 Uiso 1 1 calc GR . . B 4
H30C H 0.918215 0.792839 0.357360 0.074 Uiso 1 1 calc GR . . B 4
C22P C 0.7432(4) 0.1628(4) 0.4196(3) 0.0468(18) Uani 1 1 d . . . B 4
H22A H 0.778796 0.175854 0.398610 0.070 Uiso 1 1 calc GR . . B 4
H22B H 0.691680 0.188199 0.404686 0.070 Uiso 1 1 calc GR . . B 4
H22C H 0.735933 0.105736 0.419816 0.070 Uiso 1 1 calc GR . . B 4
C26P C 0.6010(4) 0.6434(7) 0.4726(4) 0.069(3) Uani 1 1 d . . . B 4
H26A H 0.598497 0.598451 0.449283 0.103 Uiso 1 1 calc GR . . B 4
H26B H 0.600556 0.692264 0.453176 0.103 Uiso 1 1 calc GR . . B 4
H26C H 0.555062 0.642290 0.486356 0.103 Uiso 1 1 calc GR . . B 4
C24P C 0.5994(4) 0.3206(6) 0.4642(3) 0.055(2) Uani 1 1 d . . . B 4
H24A H 0.605003 0.278547 0.440484 0.082 Uiso 1 1 calc GR . . B 4
H24B H 0.592398 0.370941 0.445725 0.082 Uiso 1 1 calc GR . . B 4
H24C H 0.553040 0.310077 0.476536 0.082 Uiso 1 1 calc GR . . B 4
C28P C 0.7423(5) 0.8067(5) 0.4323(4) 0.061(2) Uani 1 1 d . . . B 4
H28A H 0.775298 0.797832 0.408854 0.092 Uiso 1 1 calc GR . . B 4
H28B H 0.734432 0.863232 0.435534 0.092 Uiso 1 1 calc GR . . B 4
H28C H 0.690765 0.781069 0.418020 0.092 Uiso 1 1 calc GR . . B 4
C25P C 0.6764(4) 0.6389(5) 0.5171(3) 0.0396(16) Uani 1 1 d . . . B 4
H25A H 0.681871 0.687692 0.537956 0.047 Uiso 1 1 calc R . . B 4
H25B H 0.672432 0.594378 0.539952 0.047 Uiso 1 1 calc R . . B 4
C23P C 0.6723(3) 0.3238(4) 0.5097(2) 0.0321(14) Uani 1 1 d . . . B 4
H23A H 0.676932 0.274276 0.529680 0.039 Uiso 1 1 calc R . . B 4
H23B H 0.667039 0.367412 0.532941 0.039 Uiso 1 1 calc R . . B 4
C34P C 1.1033(4) 0.3482(4) 0.3110(3) 0.0378(15) Uani 1 1 d . . . B 4
H34A H 1.061908 0.310040 0.294728 0.057 Uiso 1 1 calc GR . . B 4
H34B H 1.147668 0.342839 0.295901 0.057 Uiso 1 1 calc GR . . B 4
H34C H 1.081577 0.401456 0.304755 0.057 Uiso 1 1 calc GR . . B 4
C35P C 1.0263(4) 0.1955(4) 0.4006(3) 0.0393(16) Uani 1 1 d . . . B 4
H35A H 1.014204 0.168413 0.430177 0.047 Uiso 1 1 calc R . . B 4
H35B H 1.080989 0.180853 0.401109 0.047 Uiso 1 1 calc R . . B 4
C36P C 0.9695(5) 0.1663(5) 0.3504(4) 0.052(2) Uani 1 1 d . . . B 4
H36A H 0.914851 0.176744 0.350669 0.078 Uiso 1 1 calc GR . . B 4
H36B H 0.976807 0.109674 0.347056 0.078 Uiso 1 1 calc GR . . B 4
H36C H 0.980107 0.193607 0.320867 0.078 Uiso 1 1 calc GR . . B 4
Th7 Th 0.6345(15) 0.4559(14) 0.2678(5) 0.0224(13) Uani 0.0191(13) 1 d . U P C 3
Th9 Th 0.7150(8) 0.5659(7) 0.2655(4) 0.0261(17) Uani 0.0170(7) 1 d . U P D 3
Th8 Th 0.6333(11) 0.4932(12) 0.2726(5) 0.0227(13) Uani 0.0198(10) 1 d . U P E 3
Th2 Th 0.67868(15) 0.5122(4) 0.28038(9) 0.0246(7) Uani 0.196(3) 1 d . U P F 3
Th1 Th 0.66907(11) 0.43158(12) 0.27265(4) 0.0176(4) Uani 0.421(5) 1 d . U P G 3
Th5 Th 0.6935(9) 0.4503(8) 0.2795(3) 0.0221(11) Uani 0.068(4) 1 d . U P H 3
Th3 Th 0.66673(18) 0.5447(4) 0.27314(11) 0.0259(8) Uani 0.125(3) 1 d . U P I 3
Th4 Th 0.6721(4) 0.4716(8) 0.27958(17) 0.0201(9) Uani 0.111(3) 1 d . U P J 3
Th6 Th 0.7119(7) 0.4120(6) 0.2645(3) 0.0242(15) Uani 0.0237(8) 1 d . U P K 3
C5S C 0.3336(5) 0.4204(4) 0.3485(3) 0.0496(19) Uani 1 1 d . . . L 4
H5S H 0.308566 0.374182 0.331731 0.059 Uiso 1 1 calc R . . L 4
C8S C 0.4056(4) 0.5585(4) 0.3927(3) 0.047(2) Uani 1 1 d . . . L 4
H8S H 0.431637 0.606028 0.406292 0.056 Uiso 1 1 calc R . . L 4
C6S C 0.2913(5) 0.4916(5) 0.3401(3) 0.050(2) Uani 1 1 d . . . L 4
H6S H 0.237415 0.493350 0.319753 0.060 Uiso 1 1 calc R . . L 4
C7S C 0.3309(5) 0.5595(4) 0.3626(4) 0.0483(19) Uani 1 1 d . . . L 4
H7S H 0.303607 0.608266 0.356180 0.058 Uiso 1 1 calc R . . L 4
C10S C 0.4085(4) 0.4158(4) 0.3797(3) 0.0398(16) Uani 1 1 d . . . L 4
H10S H 0.435735 0.366995 0.385379 0.048 Uiso 1 1 calc R . . L 4
C9S C 0.4460(4) 0.4856(4) 0.4041(3) 0.0437(18) Uani 1 1 d . . . L 4
H9S H 0.497671 0.483360 0.427882 0.052 Uiso 1 1 calc R . . L 4
S004 S 0.76092(18) 0.07699(14) 0.29173(12) 0.0733(7) Uani 1 1 d . . . M 4
S005 S 0.75998(18) -0.10359(15) 0.29989(13) 0.0794(8) Uani 1 1 d . . . M 4
C1S C 0.7611(5) -0.0133(5) 0.2958(4) 0.051(2) Uani 1 1 d . . . M 4
C4S C 1.0789(8) 0.0049(5) 0.5030(6) 0.075(3) Uani 1 1 d . . . N 4
H4S H 1.133875 0.007688 0.505784 0.089 Uiso 1 1 calc R . . N 4
C2S C 0.9475(10) -0.0178(8) 0.4523(6) 0.094(4) Uani 1 1 d . . . N 4
H2S H 0.910810 -0.030727 0.419735 0.113 Uiso 1 1 calc R . . N 4
C3S C 1.0267(9) -0.0112(6) 0.4570(5) 0.077(3) Uani 1 1 d . . . N 4
H3S H 1.045009 -0.018174 0.427183 0.092 Uiso 1 1 calc R . . N 4

loop_
_atom_site_aniso_label
_atom_site_aniso_U_11
_atom_site_aniso_U_22
_atom_site_aniso_U_33
_atom_site_aniso_U_23
_atom_site_aniso_U_13
_atom_site_aniso_U_12
C1A 0.035(3) 0.080(4) 0.059(4) 0.002(4) -0.001(3) -0.011(3)
C2A 0.038(3) 0.079(4) 0.059(4) 0.004(3) 0.011(3) -0.023(3)
C3A 0.050(4) 0.062(4) 0.064(4) 0.000(3) 0.003(3) -0.027(3)
C4A 0.052(4) 0.062(4) 0.055(4) -0.011(3) -0.002(3) -0.021(3)
C5A 0.041(3) 0.070(4) 0.049(4) -0.004(3) -0.006(3) -0.016(3)
C6A 0.049(4) 0.068(4) 0.038(3) 0.003(3) -0.010(3) -0.004(3)
C7A 0.046(4) 0.066(4) 0.040(3) 0.015(3) -0.008(3) 0.010(3)
C8A 0.043(4) 0.068(4) 0.052(4) 0.009(3) -0.004(3) 0.021(3)
C9A 0.033(3) 0.079(4) 0.059(4) 0.005(3) 0.004(3) 0.011(3)
C10A 0.041(3) 0.080(4) 0.066(4) -0.002(4) 0.017(3) 0.021(3)
C11A 0.041(4) 0.087(4) 0.060(4) 0.000(3) 0.028(3) 0.009(3)
C12A 0.042(3) 0.084(4) 0.059(4) 0.007(3) 0.022(3) -0.014(3)
C13A 0.049(3) 0.070(4) 0.051(3) 0.017(3) 0.025(3) -0.022(3)
C14A 0.057(4) 0.054(4) 0.055(4) 0.018(3) 0.017(3) -0.024(3)
C15A 0.059(4) 0.047(4) 0.062(4) 0.006(3) 0.011(3) -0.024(3)
C16A 0.067(4) 0.033(3) 0.060(4) 0.000(3) 0.014(3) -0.007(3)
C17A 0.069(4) 0.036(3) 0.053(4) -0.015(3) 0.012(3) -0.002(3)
C18A 0.063(4) 0.049(3) 0.047(3) -0.017(3) 0.005(3) -0.012(3)
C19A 0.064(4) 0.055(4) 0.032(3) -0.015(3) 0.004(3) -0.006(3)
C20A 0.060(4) 0.063(4) 0.028(3) -0.003(3) -0.002(3) -0.005(3)
C21A 0.059(4) 0.058(4) 0.019(3) 0.008(3) 0.010(3) -0.002(3)
C22A 0.056(4) 0.053(3) 0.022(3) 0.023(3) 0.006(3) -0.003(3)
C23A 0.059(4) 0.054(4) 0.038(3) 0.024(3) -0.005(3) 0.007(3)
C24A 0.065(4) 0.044(3) 0.049(4) 0.022(3) -0.001(3) 0.019(3)
C25A 0.056(4) 0.054(4) 0.059(4) 0.011(3) 0.000(3) 0.031(3)
C26A 0.063(4) 0.050(3) 0.063(4) -0.006(3) 0.009(3) 0.039(3)
C27A 0.054(4) 0.069(4) 0.063(4) -0.010(3) 0.018(3) 0.036(3)
C28A 0.061(4) 0.070(4) 0.057(4) -0.017(3) 0.027(3) 0.028(3)
C29A 0.054(4) 0.080(4) 0.053(4) -0.005(3) 0.032(3) 0.019(3)
C30A 0.059(4) 0.075(4) 0.039(3) 0.001(3) 0.033(3) 0.008(3)
C31A 0.053(3) 0.070(4) 0.040(3) 0.013(3) 0.030(3) -0.008(3)
C32A 0.056(3) 0.055(4) 0.036(3) 0.017(3) 0.021(3) -0.007(3)
C33A 0.057(4) 0.043(3) 0.046(3) 0.022(3) 0.017(3) -0.011(3)
C34A 0.062(4) 0.034(3) 0.050(3) 0.024(3) 0.016(3) 0.009(3)
C35A 0.063(4) 0.027(3) 0.057(4) 0.009(3) 0.022(3) 0.009(3)
C36A 0.060(4) 0.034(3) 0.056(4) -0.001(3) 0.020(3) 0.023(3)
C37A 0.067(4) 0.039(3) 0.050(4) -0.013(3) 0.020(3) 0.017(3)
C38A 0.060(3) 0.051(4) 0.039(3) -0.014(3) 0.024(3) 0.019(3)
C39A 0.060(4) 0.052(3) 0.029(3) -0.014(3) 0.020(3) 0.007(3)
C40A 0.060(3) 0.057(4) 0.025(3) -0.001(3) 0.021(3) 0.002(3)
C41A 0.051(3) 0.062(4) 0.030(3) 0.009(3) 0.031(3) 0.000(3)
C42A 0.051(3) 0.061(4) 0.034(3) 0.021(3) 0.022(3) -0.014(3)
C43A 0.059(4) 0.051(3) 0.031(3) 0.026(3) 0.012(3) -0.014(3)
C44A 0.070(4) 0.038(3) 0.042(3) 0.029(3) 0.006(3) -0.016(3)
C45A 0.075(4) 0.028(3) 0.046(3) 0.021(3) 0.000(3) 0.005(3)
C46A 0.084(4) 0.024(3) 0.055(4) 0.003(3) 0.001(3) 0.005(3)
C47A 0.081(4) 0.033(3) 0.060(4) -0.010(3) 0.009(3) 0.026(3)
C48A 0.083(4) 0.038(3) 0.054(4) -0.024(3) 0.013(3) 0.020(3)
C49A 0.073(4) 0.055(4) 0.050(4) -0.024(3) 0.023(3) 0.023(3)
C50A 0.077(4) 0.061(4) 0.040(3) -0.021(3) 0.020(3) 0.009(3)
C51A 0.069(4) 0.066(4) 0.032(3) -0.006(3) 0.025(3) 0.006(3)
C52A 0.060(4) 0.061(4) 0.020(3) 0.004(3) 0.011(3) -0.003(3)
C53A 0.056(3) 0.053(4) 0.025(3) 0.017(3) 0.012(3) -0.003(3)
C54A 0.053(3) 0.052(4) 0.029(3) 0.020(3) 0.005(3) 0.010(3)
C55A 0.056(3) 0.047(3) 0.040(3) 0.022(3) 0.009(3) 0.019(3)
C56A 0.041(3) 0.051(3) 0.043(3) 0.017(3) 0.009(3) 0.034(3)
C57A 0.047(3) 0.046(3) 0.055(4) 0.007(3) 0.017(3) 0.031(3)
C58A 0.041(3) 0.062(4) 0.049(3) 0.005(3) 0.022(3) 0.034(3)
C59A 0.051(3) 0.063(4) 0.046(3) -0.002(3) 0.028(3) 0.024(3)
C60A 0.046(3) 0.069(4) 0.043(3) 0.008(3) 0.033(3) 0.011(3)
C61A 0.033(3) 0.071(4) 0.048(4) 0.016(3) 0.025(3) -0.003(3)
C62A 0.042(3) 0.064(4) 0.043(3) 0.022(3) 0.021(3) -0.021(3)
C63A 0.048(3) 0.052(3) 0.053(4) 0.015(3) 0.012(3) -0.033(3)
C64A 0.071(4) 0.039(3) 0.050(4) 0.018(3) 0.002(3) -0.027(3)
C65A 0.078(4) 0.024(3) 0.052(4) 0.001(3) 0.003(3) -0.018(3)
C66A 0.075(4) 0.033(3) 0.054(4) -0.013(3) 0.000(3) -0.022(3)
C67A 0.085(4) 0.039(3) 0.048(4) -0.027(3) 0.006(3) -0.004(3)
C68A 0.080(4) 0.052(4) 0.037(3) -0.026(3) 0.004(3) -0.003(3)
C69A 0.066(4) 0.057(4) 0.028(3) -0.013(3) -0.009(3) -0.013(3)
C70A 0.055(4) 0.060(4) 0.018(3) -0.001(3) -0.005(3) -0.005(3)
C71A 0.043(3) 0.061(4) 0.024(3) 0.011(3) -0.006(3) 0.006(3)
C72A 0.036(3) 0.068(4) 0.038(3) 0.010(3) -0.012(3) 0.004(3)
C73A 0.033(3) 0.067(4) 0.045(3) 0.013(3) 0.001(3) 0.024(3)
C74A 0.028(3) 0.069(4) 0.051(4) 0.011(3) 0.015(3) 0.020(3)
C75A 0.027(3) 0.076(4) 0.053(4) 0.015(3) 0.014(3) -0.001(3)
C76A 0.033(3) 0.072(4) 0.053(4) 0.011(3) -0.003(3) -0.023(3)
C77A 0.046(3) 0.061(4) 0.055(4) 0.005(3) -0.001(3) -0.038(3)
C78A 0.061(4) 0.052(4) 0.049(4) -0.003(3) -0.010(3) -0.037(3)
C79A 0.056(4) 0.060(4) 0.039(3) -0.003(3) -0.017(3) -0.028(3)
C80A 0.035(3) 0.070(4) 0.040(3) 0.007(3) -0.013(3) -0.021(3)
C1B 0.080(5) 0.055(4) 0.079(5) 0.003(4) 0.008(4) 0.006(4)
C2B 0.074(5) 0.057(4) 0.076(5) 0.001(4) 0.014(4) 0.019(4)
C3B 0.069(5) 0.056(4) 0.073(5) 0.008(4) 0.007(4) 0.020(4)
C4B 0.072(5) 0.056(4) 0.070(5) 0.015(4) 0.007(4) 0.008(4)
C5B 0.078(5) 0.057(4) 0.077(5) 0.014(4) 0.010(4) 0.000(4)
C6B 0.077(5) 0.064(4) 0.075(5) 0.018(4) 0.013(4) -0.013(4)
C7B 0.075(5) 0.068(4) 0.080(5) 0.011(4) 0.011(4) -0.019(4)
C8B 0.077(5) 0.063(5) 0.082(5) 0.000(4) 0.008(4) -0.013(4)
C9B 0.082(5) 0.061(4) 0.081(5) -0.003(4) 0.009(4) -0.003(4)
C10B 0.080(5) 0.064(5) 0.072(5) -0.012(4) 0.015(4) 0.005(4)
C11B 0.075(4) 0.066(4) 0.067(4) -0.012(4) 0.026(4) 0.013(4)
C12B 0.070(4) 0.064(4) 0.071(4) -0.008(4) 0.026(4) 0.023(4)
C13B 0.062(4) 0.071(4) 0.072(4) -0.003(4) 0.029(4) 0.024(4)
C14B 0.054(4) 0.069(4) 0.073(4) 0.001(4) 0.019(4) 0.020(4)
C15B 0.060(4) 0.063(4) 0.072(4) 0.004(4) 0.007(4) 0.021(4)
C16B 0.061(4) 0.068(4) 0.064(4) 0.003(4) 0.002(4) 0.014(4)
C17B 0.066(4) 0.067(4) 0.059(4) 0.009(4) 0.001(4) 0.004(4)
C18B 0.070(4) 0.064(4) 0.061(4) 0.016(4) 0.008(4) 0.002(4)
C19B 0.071(5) 0.066(4) 0.055(4) 0.016(4) 0.019(4) -0.004(4)
C20B 0.071(5) 0.067(4) 0.062(4) 0.021(4) 0.023(4) -0.013(4)
C21B 0.066(4) 0.072(4) 0.059(4) 0.014(4) 0.027(4) -0.013(4)
C22B 0.064(4) 0.075(5) 0.069(5) 0.012(4) 0.023(4) -0.012(4)
C23B 0.068(5) 0.073(5) 0.076(5) 0.011(4) 0.015(4) -0.019(4)
C24B 0.067(5) 0.071(5) 0.078(5) 0.006(4) 0.006(4) -0.015(4)
C25B 0.075(5) 0.068(5) 0.078(5) -0.002(4) 0.003(4) -0.015(4)
C26B 0.073(5) 0.068(4) 0.069(5) -0.009(4) 0.005(4) -0.007(4)
C27B 0.076(5) 0.065(4) 0.065(5) -0.013(4) 0.013(4) 0.001(4)
C28B 0.069(4) 0.066(4) 0.055(4) -0.011(4) 0.022(4) 0.006(4)
C29B 0.069(4) 0.070(4) 0.058(4) -0.010(4) 0.031(4) 0.010(4)
C30B 0.062(4) 0.073(4) 0.055(4) -0.007(4) 0.043(4) 0.008(4)
C31B 0.058(4) 0.075(4) 0.064(4) -0.002(4) 0.041(4) 0.015(4)
C32B 0.052(4) 0.078(4) 0.066(4) -0.001(4) 0.036(4) 0.003(4)
C33B 0.051(4) 0.075(4) 0.069(4) -0.004(4) 0.022(4) 0.008(4)
C34B 0.051(4) 0.072(4) 0.067(4) -0.006(4) 0.012(4) 0.001(4)
C35B 0.052(4) 0.066(4) 0.058(4) -0.004(4) 0.003(4) 0.008(4)
C36B 0.059(4) 0.064(4) 0.053(4) -0.008(4) 0.001(4) 0.001(4)
C37B 0.062(4) 0.065(4) 0.048(4) 0.000(4) 0.005(4) 0.003(4)
C38B 0.065(4) 0.065(4) 0.042(4) -0.003(4) 0.016(4) -0.003(4)
C39B 0.067(4) 0.067(4) 0.045(4) 0.008(4) 0.023(4) -0.003(4)
C40B 0.064(4) 0.069(4) 0.048(4) 0.005(4) 0.032(4) -0.005(4)
C41B 0.058(4) 0.066(4) 0.046(4) -0.009(4) 0.035(4) 0.003(4)
C42B 0.058(4) 0.069(4) 0.058(4) -0.004(4) 0.033(4) 0.010(4)
C43B 0.059(4) 0.076(5) 0.067(5) 0.006(4) 0.025(4) 0.001(4)
C44B 0.060(4) 0.075(5) 0.073(5) 0.006(4) 0.013(4) 0.005(4)
C45B 0.063(5) 0.074(5) 0.077(5) 0.005(4) 0.004(4) -0.003(4)
C46B 0.066(5) 0.071(5) 0.071(5) 0.001(4) 0.001(4) 0.004(4)
C47B 0.071(5) 0.070(4) 0.066(5) -0.004(4) 0.002(4) -0.001(4)
C48B 0.073(5) 0.065(4) 0.058(4) 0.000(4) 0.009(4) 0.003(4)
C49B 0.071(5) 0.066(4) 0.053(4) -0.002(4) 0.019(4) 0.002(4)
C50B 0.070(4) 0.066(4) 0.051(4) 0.005(4) 0.030(4) -0.001(4)
C51B 0.064(4) 0.072(4) 0.053(4) 0.003(4) 0.042(4) -0.001(4)
C52B 0.063(4) 0.070(4) 0.058(4) 0.005(4) 0.041(4) -0.012(4)
C53B 0.055(4) 0.073(4) 0.063(4) 0.001(4) 0.040(4) -0.012(4)
C54B 0.056(4) 0.065(4) 0.065(4) -0.001(4) 0.030(4) -0.022(4)
C55B 0.055(4) 0.066(4) 0.067(4) -0.008(4) 0.015(4) -0.015(4)
C56B 0.058(4) 0.057(4) 0.059(4) -0.015(4) 0.011(4) -0.019(4)
C57B 0.061(4) 0.056(4) 0.052(4) -0.017(4) 0.003(4) -0.009(4)
C58B 0.063(4) 0.051(4) 0.043(4) -0.020(4) 0.013(4) -0.010(4)
C59B 0.062(4) 0.059(4) 0.040(4) -0.016(4) 0.021(4) -0.003(4)
C60B 0.062(4) 0.060(4) 0.045(4) -0.016(4) 0.030(4) 0.005(4)
C61B 0.064(4) 0.056(4) 0.056(4) -0.018(4) 0.027(4) 0.010(4)
C62B 0.063(4) 0.065(4) 0.061(4) -0.010(4) 0.025(4) 0.017(4)
C63B 0.067(4) 0.065(4) 0.070(5) -0.002(4) 0.018(4) 0.017(4)
C64B 0.063(4) 0.070(4) 0.071(5) 0.002(4) 0.011(4) 0.014(4)
C65B 0.066(5) 0.068(4) 0.070(5) 0.004(4) 0.005(4) 0.013(4)
C66B 0.073(5) 0.061(4) 0.067(4) 0.009(4) 0.008(4) 0.013(4)
C67B 0.075(5) 0.062(4) 0.060(4) 0.007(4) 0.011(4) 0.006(4)
C68B 0.075(5) 0.059(4) 0.056(4) 0.012(4) 0.022(4) -0.002(4)
C69B 0.076(4) 0.055(4) 0.060(4) 0.013(4) 0.026(4) -0.007(4)
C70B 0.069(4) 0.060(4) 0.060(4) 0.010(4) 0.033(4) -0.018(4)
C71B 0.066(4) 0.056(4) 0.062(4) 0.003(4) 0.030(4) -0.026(4)
C72B 0.067(4) 0.044(4) 0.062(4) -0.002(4) 0.025(4) -0.020(4)
C73B 0.062(4) 0.044(4) 0.056(4) -0.014(4) 0.017(4) -0.022(4)
C74B 0.065(4) 0.043(4) 0.049(4) -0.021(4) 0.017(4) -0.010(4)
C75B 0.069(4) 0.045(4) 0.057(4) -0.016(4) 0.022(4) 0.002(4)
C76B 0.072(4) 0.043(4) 0.064(4) -0.005(4) 0.023(4) 0.004(4)
C77B 0.072(4) 0.051(4) 0.070(4) 0.001(4) 0.017(4) 0.014(4)
C78B 0.076(5) 0.053(4) 0.070(5) 0.008(4) 0.013(4) 0.012(4)
C79B 0.077(4) 0.047(4) 0.066(4) 0.012(4) 0.021(4) 0.002(4)
C80B 0.074(4) 0.041(4) 0.066(4) 0.003(4) 0.023(4) -0.006(4)
Ni1P 0.0080(4) 0.0392(6) 0.0145(5) -0.0007(4) 0.0063(3) -0.0018(3)
N2P 0.014(2) 0.037(3) 0.017(2) -0.0058(18) 0.0069(18) -0.0075(18)
N1P 0.010(2) 0.048(3) 0.014(2) 0.004(2) 0.0050(17) -0.0030(19)
N4P 0.0084(19) 0.046(3) 0.019(2) 0.004(2) 0.0064(17) 0.0016(19)
N3P 0.012(2) 0.035(3) 0.018(2) -0.0080(18) 0.0070(17) -0.0028(18)
C16P 0.009(2) 0.047(3) 0.016(3) 0.008(2) 0.004(2) 0.001(2)
C6P 0.011(2) 0.051(4) 0.018(3) -0.009(2) 0.006(2) 0.002(2)
C14P 0.011(2) 0.043(3) 0.016(3) -0.005(2) 0.006(2) -0.009(2)
C20P 0.018(3) 0.037(3) 0.027(3) 0.008(2) 0.008(2) 0.003(2)
C9P 0.013(2) 0.052(4) 0.016(3) -0.011(2) 0.004(2) -0.003(2)
C4P 0.011(2) 0.042(3) 0.014(2) 0.002(2) 0.0067(19) 0.001(2)
C5P 0.011(2) 0.053(4) 0.018(3) -0.002(2) 0.008(2) -0.006(2)
C13P 0.016(3) 0.047(4) 0.023(3) -0.010(2) 0.011(2) -0.012(2)
C1P 0.017(3) 0.033(3) 0.020(3) 0.009(2) 0.006(2) 0.001(2)
C31P 0.021(3) 0.044(4) 0.034(3) -0.011(3) 0.018(3) -0.012(2)
C15P 0.009(2) 0.046(3) 0.017(3) -0.004(2) 0.008(2) 0.000(2)
C10P 0.018(3) 0.034(3) 0.026(3) -0.015(2) 0.011(2) -0.007(2)
C11P 0.013(2) 0.050(4) 0.018(3) -0.010(2) 0.004(2) -0.009(2)
C2P 0.020(3) 0.046(4) 0.021(3) 0.012(2) 0.008(2) 0.000(2)
C3P 0.018(3) 0.044(3) 0.019(3) 0.011(2) 0.007(2) -0.004(2)
C17P 0.014(2) 0.043(3) 0.025(3) 0.008(2) 0.011(2) 0.010(2)
C19P 0.015(2) 0.033(3) 0.024(3) 0.008(2) 0.008(2) 0.006(2)
C7P 0.015(3) 0.056(4) 0.025(3) -0.014(3) 0.011(2) -0.003(3)
C8P 0.022(3) 0.040(3) 0.029(3) -0.014(3) 0.012(2) 0.001(2)
C12P 0.019(3) 0.041(3) 0.027(3) -0.013(3) 0.012(2) -0.013(2)
C32P 0.033(3) 0.039(3) 0.033(3) -0.005(3) 0.021(3) -0.010(3)
C29P 0.031(3) 0.042(4) 0.049(4) -0.019(3) 0.023(3) -0.016(3)
C18P 0.017(3) 0.046(4) 0.033(3) 0.009(3) 0.010(2) 0.010(2)
C33P 0.020(3) 0.048(4) 0.040(4) 0.010(3) 0.019(3) 0.009(3)
C27P 0.030(3) 0.047(4) 0.053(4) -0.019(3) 0.021(3) -0.002(3)
C21P 0.029(3) 0.040(4) 0.046(4) 0.019(3) 0.021(3) 0.001(3)
C30P 0.046(4) 0.035(4) 0.070(5) -0.003(4) 0.023(4) -0.007(3)
C22P 0.034(4) 0.042(4) 0.063(5) 0.002(3) 0.012(3) -0.008(3)
C26P 0.019(3) 0.127(9) 0.065(6) -0.025(6) 0.020(4) 0.004(4)
C24P 0.019(3) 0.098(7) 0.053(5) 0.005(4) 0.018(3) 0.001(4)
C28P 0.050(5) 0.044(4) 0.088(7) -0.008(4) 0.019(5) 0.007(4)
C25P 0.022(3) 0.061(4) 0.043(4) -0.020(3) 0.021(3) -0.004(3)
C23P 0.025(3) 0.047(4) 0.030(3) 0.014(3) 0.018(3) -0.003(3)
C34P 0.030(3) 0.053(4) 0.038(4) 0.007(3) 0.023(3) 0.009(3)
C35P 0.031(3) 0.036(3) 0.059(4) 0.014(3) 0.026(3) 0.013(3)
C36P 0.043(4) 0.042(4) 0.075(6) -0.001(4) 0.023(4) 0.004(3)
Th7 0.029(2) 0.025(2) 0.013(2) 0.006(2) 0.005(2) 0.004(2)
Th9 0.034(3) 0.027(3) 0.014(3) -0.004(2) 0.002(2) 0.002(2)
Th8 0.029(2) 0.027(2) 0.013(2) -0.001(2) 0.007(2) 0.005(2)
Th2 0.0354(10) 0.0253(19) 0.0128(7) -0.0072(9) 0.0063(6) 0.0052(11)
Th1 0.0184(6) 0.0204(7) 0.0132(3) 0.0064(3) 0.0032(3) -0.0020(5)
Th5 0.029(2) 0.024(2) 0.0142(15) 0.0011(16) 0.0082(16) 0.002(2)
Th3 0.0337(12) 0.0333(19) 0.0111(9) -0.0018(10) 0.0072(7) 0.0147(11)
Th4 0.0275(16) 0.0217(17) 0.0099(9) 0.0089(12) 0.0032(10) 0.0025(14)
Th6 0.032(2) 0.020(2) 0.016(2) 0.008(2) 0.000(2) 0.006(2)
C5S 0.071(5) 0.025(3) 0.050(5) -0.007(3) 0.012(4) -0.011(3)
C8S 0.035(4) 0.042(4) 0.073(5) -0.036(4) 0.031(4) -0.015(3)
C6S 0.049(5) 0.044(4) 0.047(5) 0.000(3) 0.000(4) 0.001(3)
C7S 0.058(5) 0.023(3) 0.066(5) -0.001(3) 0.022(4) 0.011(3)
C10S 0.037(4) 0.030(3) 0.062(5) 0.017(3) 0.030(3) 0.008(3)
C9S 0.025(3) 0.050(4) 0.061(5) -0.001(3) 0.019(3) 0.001(3)
S004 0.0899(18) 0.0496(13) 0.0883(19) -0.0099(12) 0.0379(15) -0.0110(12)
S005 0.0880(18) 0.0521(13) 0.101(2) 0.0100(13) 0.0311(16) 0.0122(12)
C1S 0.035(4) 0.060(5) 0.059(5) -0.012(4) 0.018(4) -0.001(3)
C4S 0.085(8) 0.046(5) 0.113(10) -0.006(5) 0.060(8) 0.003(5)
C2S 0.115(11) 0.088(9) 0.080(9) -0.015(7) 0.027(8) 0.004(7)
C3S 0.114(10) 0.056(6) 0.087(8) -0.010(5) 0.071(8) -0.009(6)

loop_
_atom_type_symbol
_atom_type_description
_atom_type_scat_dispersion_real
_atom_type_scat_dispersion_imag
_atom_type_scat_source
C C 0.0181 0.0091 'International Tables Vol C Tables 4.2.6.8 and 6.1.1.4'
H H 0.0000 0.0000 'International Tables Vol C Tables 4.2.6.8 and 6.1.1.4'
N N 0.0311 0.0180 'International Tables Vol C Tables 4.2.6.8 and 6.1.1.4'
Ni Ni -3.0029 0.5091 'International Tables Vol C Tables 4.2.6.8 and 6.1.1.4'
S S 0.3331 0.5567 'International Tables Vol C Tables 4.2.6.8 and 6.1.1.4'
Th Th -4.1491 12.3296 'International Tables Vol C Tables 4.2.6.8 and 6.1.1.4'

loop_
_geom_angle_atom_site_label_1
_geom_angle_atom_site_label_2
_geom_angle_atom_site_label_3
_geom_angle
_geom_angle_site_symmetry_1
_geom_angle_site_symmetry_3
_geom_angle_publ_flag
C5A C1A C2A 108.3(7) . . ?
C9A C1A C2A 118.7(10) . . ?
C9A C1A C5A 121.6(11) . . ?
C1A C2A C3A 106.2(7) . . ?
C12A C2A C1A 122.1(10) . . ?
C12A C2A C3A 123.1(10) . . ?
C4A C3A C2A 108.7(7) . . ?
C15A C3A C2A 120.0(10) . . ?
C15A C3A C4A 121.3(10) . . ?
C5A C4A C3A 108.1(7) . . ?
C18A C4A C3A 119.2(10) . . ?
C18A C4A C5A 121.0(11) . . ?
C4A C5A C1A 108.6(7) . . ?
C4A C5A C6A 123.2(11) . . ?
C6A C5A C1A 119.1(11) . . ?
C7A C6A C5A 120.1(12) . . ?
C7A C6A C20A 117.8(11) . . ?
C20A C6A C5A 114.9(11) . . ?
C6A C7A C8A 121.0(11) . . ?
C6A C7A C23A 123.8(10) . . ?
C23A C7A C8A 106.3(7) . . ?
C9A C8A C7A 120.0(10) . . ?
C9A C8A C25A 123.4(10) . . ?
C25A C8A C7A 107.8(7) . . ?
C1A C9A C10A 118.0(10) . . ?
C8A C9A C1A 118.1(10) . . ?
C8A C9A C10A 116.9(10) . . ?
C9A C10A C11A 122.0(10) . . ?
C9A C10A C27A 120.0(10) . . ?
C27A C10A C11A 108.1(7) . . ?
C10A C11A C29A 108.3(7) . . ?
C12A C11A C10A 118.8(11) . . ?
C12A C11A C29A 122.3(11) . . ?
C2A C12A C11A 120.1(10) . . ?
C2A C12A C13A 118.0(10) . . ?
C11A C12A C13A 114.6(10) . . ?
C12A C13A C14A 119.4(9) . . ?
C12A C13A C31A 126.2(9) . . ?
C31A C13A C14A 107.5(6) . . ?
C15A C14A C13A 121.6(9) . . ?
C15A C14A C33A 123.3(9) . . ?
C33A C14A C13A 107.4(7) . . ?
C3A C15A C14A 117.6(10) . . ?
C3A C15A C16A 119.7(10) . . ?
C16A C15A C14A 116.4(9) . . ?
C15A C16A C17A 119.1(9) . . ?
C15A C16A C35A 122.6(9) . . ?
C35A C16A C17A 107.8(7) . . ?
C18A C17A C16A 120.8(10) . . ?
C18A C17A C37A 122.3(10) . . ?
C37A C17A C16A 107.3(7) . . ?
C17A C18A C4A 119.4(10) . . ?
C17A C18A C19A 118.1(10) . . ?
C19A C18A C4A 115.7(9) . . ?
C18A C19A C20A 122.5(9) . . ?
C18A C19A C39A 120.5(9) . . ?
C39A C19A C20A 108.4(7) . . ?
C6A C20A C19A 122.1(10) . . ?
C6A C20A C21A 120.6(10) . . ?
C19A C20A C21A 107.6(7) . . ?
C22A C21A C20A 122.8(9) . . ?
C40A C21A C20A 106.6(7) . . ?
C40A C21A C22A 120.8(8) . . ?
C23A C22A C21A 113.3(8) . . ?
C23A C22A C43A 120.9(9) . . ?
C43A C22A C21A 118.7(9) . . ?
C22A C23A C7A 121.1(9) . . ?
C22A C23A C24A 120.2(9) . . ?
C24A C23A C7A 108.7(7) . . ?
C25A C24A C23A 108.1(7) . . ?
C45A C24A C23A 120.5(9) . . ?
C45A C24A C25A 122.3(9) . . ?
C8A C25A C26A 120.5(10) . . ?
C24A C25A C8A 109.1(7) . . ?
C24A C25A C26A 118.8(9) . . ?
C27A C26A C25A 114.4(9) . . ?
C27A C26A C47A 120.6(10) . . ?
C47A C26A C25A 117.7(10) . . ?
C10A C27A C28A 108.4(7) . . ?
C26A C27A C10A 124.0(10) . . ?
C26A C27A C28A 117.2(9) . . ?
C29A C28A C27A 108.1(7) . . ?
C49A C28A C27A 123.5(9) . . ?
C49A C28A C29A 120.2(9) . . ?
C28A C29A C11A 107.0(7) . . ?
C28A C29A C30A 120.7(9) . . ?
C30A C29A C11A 123.9(10) . . ?
C29A C30A C31A 112.6(9) . . ?
C51A C30A C29A 120.6(9) . . ?
C51A C30A C31A 117.1(8) . . ?
C30A C31A C13A 120.0(9) . . ?
C32A C31A C13A 108.2(7) . . ?
C32A C31A C30A 122.7(8) . . ?
C31A C32A C33A 108.1(6) . . ?
C53A C32A C31A 120.1(8) . . ?
C53A C32A C33A 117.1(8) . . ?
C14A C33A C32A 108.4(7) . . ?
C14A C33A C34A 120.3(9) . . ?
C34A C33A C32A 123.1(8) . . ?
C35A C34A C33A 115.5(9) . . ?
C55A C34A C33A 118.6(9) . . ?
C55A C34A C35A 118.4(9) . . ?
C16A C35A C36A 108.4(7) . . ?
C34A C35A C16A 121.4(9) . . ?
C34A C35A C36A 120.8(9) . . ?
C37A C36A C35A 108.2(7) . . ?
C57A C36A C35A 121.4(9) . . ?
C57A C36A C37A 121.5(9) . . ?
C36A C37A C17A 108.3(7) . . ?
C38A C37A C17A 120.7(10) . . ?
C38A C37A C36A 120.0(10) . . ?
C39A C38A C37A 114.3(9) . . ?
C59A C38A C37A 117.9(8) . . ?
C59A C38A C39A 121.2(9) . . ?
C19A C39A C40A 107.7(7) . . ?
C38A C39A C19A 123.4(9) . . ?
C38A C39A C40A 118.7(8) . . ?
C21A C40A C39A 109.7(6) . . ?
C41A C40A C21A 121.1(8) . . ?
C41A C40A C39A 119.3(8) . . ?
C40A C41A C42A 119.2(8) . . ?
C40A C41A C60A 123.9(8) . . ?
C60A C41A C42A 107.6(7) . . ?
C43A C42A C41A 122.7(9) . . ?
C43A C42A C62A 118.2(10) . . ?
C62A C42A C41A 108.6(7) . . ?
C22A C43A C42A 117.3(10) . . ?
C22A C43A C44A 115.9(11) . . ?
C42A C43A C44A 119.0(10) . . ?
C43A C44A C45A 121.6(9) . . ?
C43A C44A C64A 121.2(10) . . ?
C45A C44A C64A 107.5(7) . . ?
C24A C45A C44A 120.9(9) . . ?
C24A C45A C46A 120.3(9) . . ?
C44A C45A C46A 108.4(7) . . ?
C47A C46A C45A 120.8(10) . . ?
C47A C46A C65A 123.2(11) . . ?
C65A C46A C45A 106.8(7) . . ?
C26A C47A C48A 119.7(12) . . ?
C46A C47A C26A 120.1(11) . . ?
C46A C47A C48A 114.2(12) . . ?
C47A C48A C49A 116.2(10) . . ?
C67A C48A C47A 123.4(11) . . ?
C67A C48A C49A 109.5(7) . . ?
C28A C49A C48A 122.7(9) . . ?
C28A C49A C50A 121.4(9) . . ?
C48A C49A C50A 106.2(7) . . ?
C51A C50A C49A 121.8(8) . . ?
C68A C50A C49A 108.8(7) . . ?
C68A C50A C51A 121.0(9) . . ?
C30A C51A C50A 115.3(8) . . ?
C30A C51A C52A 120.1(8) . . ?
C52A C51A C50A 116.9(9) . . ?
C51A C52A C53A 120.8(8) . . ?
C51A C52A C70A 119.1(9) . . ?
C53A C52A C70A 107.2(6) . . ?
C32A C53A C52A 119.1(8) . . ?
C32A C53A C54A 118.0(8) . . ?
C54A C53A C52A 108.6(7) . . ?
C53A C54A C71A 108.0(6) . . ?
C55A C54A C53A 126.0(8) . . ?
C55A C54A C71A 117.2(8) . . ?
C34A C55A C56A 117.7(8) . . ?
C54A C55A C34A 117.0(9) . . ?
C54A C55A C56A 116.4(9) . . ?
C57A C56A C55A 120.4(8) . . ?
C73A C56A C55A 124.2(8) . . ?
C73A C56A C57A 107.4(7) . . ?
C36A C57A C56A 121.2(8) . . ?
C36A C57A C58A 121.7(8) . . ?
C56A C57A C58A 107.3(7) . . ?
C59A C58A C57A 118.9(8) . . ?
C74A C58A C57A 108.4(7) . . ?
C74A C58A C59A 123.0(9) . . ?
C38A C59A C58A 119.8(8) . . ?
C38A C59A C60A 118.9(8) . . ?
C60A C59A C58A 115.0(8) . . ?
C59A C60A C41A 118.0(8) . . ?
C59A C60A C61A 123.2(9) . . ?
C61A C60A C41A 107.9(7) . . ?
C60A C61A C62A 108.0(7) . . ?
C75A C61A C60A 120.5(9) . . ?
C75A C61A C62A 121.2(9) . . ?
C42A C62A C61A 108.0(7) . . ?
C63A C62A C42A 122.9(9) . . ?
C63A C62A C61A 121.3(9) . . ?
C62A C63A C77A 115.2(9) . . ?
C64A C63A C62A 119.2(9) . . ?
C64A C63A C77A 116.0(9) . . ?
C63A C64A C44A 119.2(9) . . ?
C63A C64A C65A 126.2(10) . . ?
C65A C64A C44A 107.9(7) . . ?
C46A C65A C66A 122.8(10) . . ?
C64A C65A C46A 109.3(7) . . ?
C64A C65A C66A 117.1(10) . . ?
C67A C66A C65A 114.8(11) . . ?
C78A C66A C65A 117.2(11) . . ?
C78A C66A C67A 120.7(12) . . ?
C48A C67A C68A 107.0(7) . . ?
C66A C67A C48A 120.8(11) . . ?
C66A C67A C68A 122.0(11) . . ?
C50A C68A C67A 108.4(7) . . ?
C69A C68A C50A 123.3(10) . . ?
C69A C68A C67A 117.3(10) . . ?
C68A C69A C70A 116.5(9) . . ?
C68A C69A C79A 119.1(9) . . ?
C79A C69A C70A 117.7(9) . . ?
C69A C70A C52A 122.1(9) . . ?
C71A C70A C52A 108.1(7) . . ?
C71A C70A C69A 123.2(9) . . ?
C70A C71A C54A 108.1(7) . . ?
C72A C71A C54A 125.9(9) . . ?
C72A C71A C70A 118.7(9) . . ?
C71A C72A C73A 115.8(9) . . ?
C71A C72A C80A 118.4(10) . . ?
C73A C72A C80A 119.1(9) . . ?
C56A C73A C74A 109.3(7) . . ?
C72A C73A C56A 120.0(9) . . ?
C72A C73A C74A 119.2(9) . . ?
C58A C74A C73A 107.6(7) . . ?
C58A C74A C75A 121.2(9) . . ?
C73A C74A C75A 121.7(9) . . ?
C61A C75A C74A 116.3(9) . . ?
C76A C75A C61A 117.6(9) . . ?
C76A C75A C74A 118.6(9) . . ?
C75A C76A C77A 121.4(9) . . ?
C75A C76A C80A 120.4(9) . . ?
C77A C76A C80A 108.9(7) . . ?
C76A C77A C63A 123.0(9) . . ?
C76A C77A C78A 108.7(7) . . ?
C78A C77A C63A 118.6(9) . . ?
C66A C78A C77A 124.7(10) . . ?
C66A C78A C79A 118.0(11) . . ?
C77A C78A C79A 107.1(7) . . ?
C69A C79A C78A 122.5(10) . . ?
C69A C79A C80A 117.7(9) . . ?
C80A C79A C78A 109.2(7) . . ?
C72A C80A C76A 120.7(9) . . ?
C72A C80A C79A 124.0(10) . . ?
C79A C80A C76A 106.1(7) . . ?
C2B C1B C5B 107.5(7) . . ?
C9B C1B C2B 124.5(14) . . ?
C9B C1B C5B 118.5(15) . . ?
C3B C2B C1B 108.3(8) . . ?
C12B C2B C1B 118.9(13) . . ?
C12B C2B C3B 121.2(14) . . ?
C2B C3B C4B 108.7(8) . . ?
C15B C3B C2B 119.9(13) . . ?
C15B C3B C4B 121.7(14) . . ?
C3B C4B C5B 108.0(7) . . ?
C18B C4B C3B 119.6(14) . . ?
C18B C4B C5B 123.1(15) . . ?
C4B C5B C1B 107.5(7) . . ?
C6B C5B C1B 125.5(17) . . ?
C6B C5B C4B 117.5(18) . . ?
C5B C6B C7B 109.9(19) . . ?
C5B C6B C20B 121(2) . . ?
C20B C6B C7B 121(2) . . ?
C6B C7B C8B 125.9(18) . . ?
C6B C7B C23B 116.6(17) . . ?
C8B C7B C23B 108.7(8) . . ?
C7B C8B C25B 107.4(8) . . ?
C9B C8B C7B 120.6(16) . . ?
C9B C8B C25B 121.6(16) . . ?
C1B C9B C8B 119.1(14) . . ?
C10B C9B C1B 115.4(13) . . ?
C10B C9B C8B 119.1(14) . . ?
C9B C10B C11B 123.7(15) . . ?
C9B C10B C27B 119.9(14) . . ?
C11B C10B C27B 108.8(8) . . ?
C10B C11B C29B 108.2(8) . . ?
C12B C11B C10B 122.0(14) . . ?
C12B C11B C29B 123.2(14) . . ?
C11B C12B C2B 115.0(12) . . ?
C13B C12B C2B 117.4(13) . . ?
C13B C12B C11B 119.9(13) . . ?
C12B C13B C14B 123.2(13) . . ?
C12B C13B C31B 119.7(13) . . ?
C31B C13B C14B 108.5(8) . . ?
C15B C14B C13B 119.0(13) . . ?
C15B C14B C33B 125.8(13) . . ?
C33B C14B C13B 106.3(7) . . ?
C14B C15B C3B 119.0(13) . . ?
C14B C15B C16B 116.4(13) . . ?
C16B C15B C3B 116.9(13) . . ?
C15B C16B C17B 122.2(14) . . ?
C15B C16B C35B 119.3(13) . . ?
C17B C16B C35B 108.4(8) . . ?
C16B C17B C37B 107.9(8) . . ?
C18B C17B C16B 121.5(13) . . ?
C18B C17B C37B 121.6(13) . . ?
C17B C18B C4B 118.0(13) . . ?
C17B C18B C19B 115.9(13) . . ?
C19B C18B C4B 115.8(13) . . ?
C18B C19B C20B 120.9(13) . . ?
C18B C19B C39B 123.4(14) . . ?
C39B C19B C20B 107.7(8) . . ?
C6B C20B C19B 121.8(17) . . ?
C6B C20B C21B 123.3(16) . . ?
C21B C20B C19B 106.9(8) . . ?
C20B C21B C40B 109.1(8) . . ?
C22B C21B C20B 118.5(14) . . ?
C22B C21B C40B 120.0(13) . . ?
C21B C22B C23B 116.5(13) . . ?
C21B C22B C43B 117.3(13) . . ?
C43B C22B C23B 119.1(13) . . ?
C7B C23B C22B 123.6(15) . . ?
C24B C23B C7B 107.2(8) . . ?
C24B C23B C22B 121.4(13) . . ?
C23B C24B C45B 118.7(12) . . ?
C25B C24B C23B 108.7(8) . . ?
C25B C24B C45B 117.5(12) . . ?
C24B C25B C8B 107.5(8) . . ?
C26B C25B C8B 119.8(16) . . ?
C26B C25B C24B 125.4(14) . . ?
C27B C26B C25B 118.3(14) . . ?
C27B C26B C47B 118.4(14) . . ?
C47B C26B C25B 117.3(14) . . ?
C26B C27B C10B 120.4(15) . . ?
C26B C27B C28B 120.8(14) . . ?
C28B C27B C10B 106.8(7) . . ?
C27B C28B C29B 108.6(7) . . ?
C49B C28B C27B 120.0(11) . . ?
C49B C28B C29B 120.6(12) . . ?
C11B C29B C28B 107.6(7) . . ?
C30B C29B C11B 117.2(14) . . ?
C30B C29B C28B 121.0(12) . . ?
C29B C30B C31B 117.4(11) . . ?
C29B C30B C51B 118.1(11) . . ?
C51B C30B C31B 116.6(10) . . ?
C13B C31B C30B 121.9(12) . . ?
C13B C31B C32B 108.6(8) . . ?
C30B C31B C32B 120.6(11) . . ?
C33B C32B C31B 107.5(8) . . ?
C53B C32B C31B 120.7(14) . . ?
C53B C32B C33B 122.9(14) . . ?
C32B C33B C14B 109.1(8) . . ?
C34B C33B C14B 117.5(15) . . ?
C34B C33B C32B 121.1(13) . . ?
C33B C34B C35B 118.3(13) . . ?
C33B C34B C55B 118.0(12) . . ?
C35B C34B C55B 118.1(12) . . ?
C34B C35B C16B 122.1(13) . . ?
C34B C35B C36B 120.5(12) . . ?
C36B C35B C16B 106.7(7) . . ?
C37B C36B C35B 108.6(7) . . ?
C57B C36B C35B 122.2(12) . . ?
C57B C36B C37B 121.5(12) . . ?
C36B C37B C17B 108.4(8) . . ?
C38B C37B C17B 122.0(14) . . ?
C38B C37B C36B 119.2(12) . . ?
C39B C38B C37B 114.9(12) . . ?
C59B C38B C37B 118.7(11) . . ?
C59B C38B C39B 119.9(11) . . ?
C38B C39B C19B 121.6(14) . . ?
C38B C39B C40B 119.4(12) . . ?
C40B C39B C19B 108.4(8) . . ?
C39B C40B C21B 107.8(8) . . ?
C41B C40B C21B 120.6(12) . . ?
C41B C40B C39B 120.6(12) . . ?
C40B C41B C42B 119.8(10) . . ?
C40B C41B C60B 121.0(10) . . ?
C60B C41B C42B 109.5(7) . . ?
C41B C42B C62B 106.4(7) . . ?
C43B C42B C41B 119.1(15) . . ?
C43B C42B C62B 125.2(17) . . ?
C22B C43B C44B 119.7(16) . . ?
C42B C43B C22B 123.2(18) . . ?
C42B C43B C44B 110.8(19) . . ?
C45B C44B C43B 117.0(15) . . ?
C45B C44B C64B 109.1(8) . . ?
C64B C44B C43B 121.0(18) . . ?
C44B C45B C24B 123.7(12) . . ?
C44B C45B C46B 108.5(8) . . ?
C46B C45B C24B 120.3(12) . . ?
C45B C46B C47B 117.3(16) . . ?
C45B C46B C65B 107.9(8) . . ?
C65B C46B C47B 126.0(19) . . ?
C26B C47B C46B 122.0(18) . . ?
C48B C47B C26B 124.3(19) . . ?
C48B C47B C46B 106.0(19) . . ?
C47B C48B C49B 118.1(16) . . ?
C47B C48B C67B 124(2) . . ?
C67B C48B C49B 107.3(7) . . ?
C28B C49B C48B 118.2(11) . . ?
C28B C49B C50B 121.6(11) . . ?
C50B C49B C48B 108.4(7) . . ?
C49B C50B C68B 108.4(7) . . ?
C51B C50B C49B 119.2(11) . . ?
C51B C50B C68B 118.1(14) . . ?
C50B C51B C30B 119.1(11) . . ?
C52B C51B C30B 118.0(11) . . ?
C52B C51B C50B 117.4(11) . . ?
C51B C52B C70B 120.1(13) . . ?
C53B C52B C51B 120.1(11) . . ?
C53B C52B C70B 109.4(8) . . ?
C32B C53B C52B 124.0(12) . . ?
C32B C53B C54B 119.1(11) . . ?
C52B C53B C54B 107.7(7) . . ?
C55B C54B C53B 121.1(11) . . ?
C55B C54B C71B 121.1(13) . . ?
C71B C54B C53B 108.0(7) . . ?
C34B C55B C54B 117.5(12) . . ?
C56B C55B C34B 117.1(12) . . ?
C56B C55B C54B 115.9(12) . . ?
C55B C56B C57B 122.2(11) . . ?
C55B C56B C73B 121.5(13) . . ?
C73B C56B C57B 107.3(7) . . ?
C36B C57B C56B 119.8(11) . . ?
C36B C57B C58B 123.3(11) . . ?
C58B C57B C56B 107.7(7) . . ?
C57B C58B C74B 108.7(8) . . ?
C59B C58B C57B 119.0(11) . . ?
C59B C58B C74B 120.5(13) . . ?
C38B C59B C58B 118.1(11) . . ?
C38B C59B C60B 120.0(11) . . ?
C60B C59B C58B 115.1(11) . . ?
C41B C60B C61B 108.2(7) . . ?
C59B C60B C41B 119.2(11) . . ?
C59B C60B C61B 122.0(13) . . ?
C60B C61B C62B 107.4(7) . . ?
C75B C61B C60B 120.2(13) . . ?
C75B C61B C62B 125.6(14) . . ?
C61B C62B C42B 108.2(8) . . ?
C63B C62B C42B 120.7(13) . . ?
C63B C62B C61B 120.5(14) . . ?
C62B C63B C64B 117.9(13) . . ?
C62B C63B C77B 114.9(13) . . ?
C64B C63B C77B 118.1(13) . . ?
C44B C64B C63B 123.3(15) . . ?
C44B C64B C65B 106.5(8) . . ?
C63B C64B C65B 122.8(16) . . ?
C46B C65B C64B 107.9(8) . . ?
C66B C65B C46B 123.9(19) . . ?
C66B C65B C64B 117.8(19) . . ?
C65B C66B C67B 112.8(19) . . ?
C65B C66B C78B 123(2) . . ?
C67B C66B C78B 117.7(19) . . ?
C66B C67B C48B 125.4(17) . . ?
C66B C67B C68B 120.6(17) . . ?
C68B C67B C48B 108.3(7) . . ?
C67B C68B C50B 107.6(7) . . ?
C69B C68B C50B 122.5(14) . . ?
C69B C68B C67B 120.6(15) . . ?
C70B C69B C68B 117.4(13) . . ?
C79B C69B C68B 116.7(13) . . ?
C79B C69B C70B 117.1(13) . . ?
C52B C70B C71B 106.5(7) . . ?
C69B C70B C52B 123.3(13) . . ?
C69B C70B C71B 122.9(13) . . ?
C54B C71B C70B 108.4(7) . . ?
C72B C71B C54B 122.6(13) . . ?
C72B C71B C70B 118.7(13) . . ?
C73B C72B C71B 116.4(12) . . ?
C80B C72B C71B 117.6(12) . . ?
C80B C72B C73B 119.9(12) . . ?
C72B C73B C56B 122.2(13) . . ?
C72B C73B C74B 119.7(13) . . ?
C74B C73B C56B 108.4(7) . . ?
C58B C74B C73B 107.9(7) . . ?
C75B C74B C58B 123.2(14) . . ?
C75B C74B C73B 119.2(14) . . ?
C74B C75B C61B 118.3(14) . . ?
C74B C75B C76B 120.6(14) . . ?
C76B C75B C61B 112.9(13) . . ?
C75B C76B C77B 122.1(14) . . ?
C75B C76B C80B 120.6(14) . . ?
C80B C76B C77B 107.6(8) . . ?
C63B C77B C76B 123.9(13) . . ?
C63B C77B C78B 119.4(14) . . ?
C78B C77B C76B 108.1(8) . . ?
C66B C78B C77B 118.9(18) . . ?
C66B C78B C79B 123.0(18) . . ?
C77B C78B C79B 108.7(8) . . ?
C69B C79B C78B 121.0(18) . . ?
C69B C79B C80B 120.1(18) . . ?
C78B C79B C80B 107.6(8) . . ?
C72B C80B C76B 119.8(14) . . ?
C72B C80B C79B 123.4(16) . . ?
C76B C80B C79B 108.0(8) . . ?
N2P Ni1P N1P 90.8(2) . . ?
N2P Ni1P N4P 177.40(19) . . ?
N2P Ni1P N3P 89.7(2) . . ?
N4P Ni1P N1P 89.0(2) . . ?
N3P Ni1P N1P 177.38(19) . . ?
N3P Ni1P N4P 90.4(2) . . ?
C6P N2P Ni1P 128.2(4) . . ?
C9P N2P Ni1P 128.3(4) . . ?
C9P N2P C6P 103.4(5) . . ?
C4P N1P Ni1P 126.8(4) . . ?
C1P N1P Ni1P 128.7(4) . . ?
C1P N1P C4P 104.4(5) . . ?
C16P N4P Ni1P 126.8(4) . . ?
C19P N4P Ni1P 128.7(4) . . ?
C19P N4P C16P 104.5(5) . . ?
C14P N3P Ni1P 127.8(4) . . ?
C11P N3P Ni1P 128.5(4) . . ?
C11P N3P C14P 103.7(5) . . ?
N4P C16P C17P 110.6(5) . . ?
C15P C16P N4P 125.8(6) . . ?
C15P C16P C17P 123.6(5) . . ?
N2P C6P C7P 111.5(5) . . ?
C5P C6P N2P 123.9(5) . . ?
C5P C6P C7P 124.6(5) . . ?
N3P C14P C13P 111.9(5) . . ?
C15P C14P N3P 125.2(5) . . ?
C15P C14P C13P 122.9(5) . . ?
C19P C20P C1P 124.2(6) . . ?
N2P C9P C10P 124.9(5) . . ?
N2P C9P C8P 112.6(5) . . ?
C10P C9P C8P 122.5(6) . . ?
N1P C4P C3P 110.3(5) . . ?
C5P C4P N1P 125.0(5) . . ?
C5P C4P C3P 124.6(5) . . ?
C6P C5P C4P 125.2(5) . . ?
C14P C13P C31P 124.5(6) . . ?
C12P C13P C14P 106.1(5) . . ?
C12P C13P C31P 129.4(6) . . ?
N1P C1P C20P 124.5(5) . . ?
N1P C1P C2P 111.8(5) . . ?
C20P C1P C2P 123.7(6) . . ?
C13P C31P C32P 112.4(5) . . ?
C14P C15P C16P 124.0(5) . . ?
C11P C10P C9P 124.0(6) . . ?
N3P C11P C12P 112.0(5) . . ?
C10P C11P N3P 124.6(5) . . ?
C10P C11P C12P 123.5(6) . . ?
C1P C2P C21P 124.8(5) . . ?
C3P C2P C1P 106.1(6) . . ?
C3P C2P C21P 129.0(5) . . ?
C4P C3P C23P 125.3(6) . . ?
C2P C3P C4P 107.3(5) . . ?
C2P C3P C23P 127.3(6) . . ?
C16P C17P C33P 123.7(5) . . ?
C18P C17P C16P 107.1(5) . . ?
C18P C17P C33P 129.1(6) . . ?
N4P C19P C18P 112.1(5) . . ?
C20P C19P N4P 124.8(5) . . ?
C20P C19P C18P 123.1(6) . . ?
C6P C7P C25P 125.3(6) . . ?
C8P C7P C6P 106.7(5) . . ?
C8P C7P C25P 127.9(6) . . ?
C9P C8P C27P 125.9(6) . . ?
C7P C8P C9P 105.8(6) . . ?
C7P C8P C27P 128.3(5) . . ?
C13P C12P C11P 106.3(6) . . ?
C13P C12P C29P 127.9(5) . . ?
C11P C12P C29P 125.7(5) . . ?
C12P C29P C30P 113.1(5) . . ?
C17P C18P C19P 105.7(6) . . ?
C17P C18P C35P 128.9(6) . . ?
C19P C18P C35P 125.3(6) . . ?
C17P C33P C34P 112.7(5) . . ?
C8P C27P C28P 113.2(6) . . ?
C2P C21P C22P 113.2(5) . . ?
C7P C25P C26P 112.8(6) . . ?
C24P C23P C3P 112.5(5) . . ?
C18P C35P C36P 114.1(6) . . ?
C10S C5S C6S 121.9(7) . . ?
C7S C8S C9S 119.3(6) . . ?
C7S C6S C5S 118.0(8) . . ?
C8S C7S C6S 122.4(7) . . ?
C5S C10S C9S 118.7(6) . . ?
C8S C9S C10S 119.5(7) . . ?
S004 C1S S005 179.1(6) . . ?
C3S C4S C2S 120.4(12) . 3_756 ?
C4S C3S C2S 121.0(11) . . ?

loop_
_geom_bond_atom_site_label_1
_geom_bond_atom_site_label_2
_geom_bond_distance
_geom_bond_site_symmetry_2
_geom_bond_publ_flag
C1A C2A 1.458(13) . ?
C1A C5A 1.436(13) . ?
C1A C9A 1.409(13) . ?
C2A C3A 1.461(13) . ?
C2A C12A 1.372(13) . ?
C3A C4A 1.435(13) . ?
C3A C15A 1.385(13) . ?
C4A C5A 1.430(13) . ?
C4A C18A 1.416(13) . ?
C5A C6A 1.432(13) . ?
C6A C7A 1.350(13) . ?
C6A C20A 1.373(13) . ?
C7A C8A 1.470(13) . ?
C7A C23A 1.468(13) . ?
C8A C9A 1.408(13) . ?
C8A C25A 1.439(13) . ?
C9A C10A 1.418(13) . ?
C10A C11A 1.445(13) . ?
C10A C27A 1.444(13) . ?
C11A C12A 1.393(13) . ?
C11A C29A 1.471(13) . ?
C12A C13A 1.399(13) . ?
C13A C14A 1.475(13) . ?
C13A C31A 1.465(12) . ?
C14A C15A 1.411(13) . ?
C14A C33A 1.433(12) . ?
C15A C16A 1.395(13) . ?
C16A C17A 1.460(12) . ?
C16A C35A 1.440(12) . ?
C17A C18A 1.380(12) . ?
C17A C37A 1.452(12) . ?
C18A C19A 1.391(13) . ?
C19A C20A 1.467(12) . ?
C19A C39A 1.432(12) . ?
C20A C21A 1.469(12) . ?
C21A C22A 1.443(12) . ?
C21A C40A 1.441(11) . ?
C22A C23A 1.416(12) . ?
C22A C43A 1.421(12) . ?
C23A C24A 1.437(12) . ?
C24A C25A 1.434(12) . ?
C24A C45A 1.304(16) . ?
C25A C26A 1.449(13) . ?
C26A C27A 1.427(13) . ?
C26A C47A 1.445(14) . ?
C27A C28A 1.455(12) . ?
C28A C29A 1.454(12) . ?
C28A C49A 1.295(17) . ?
C29A C30A 1.457(12) . ?
C30A C31A 1.464(12) . ?
C30A C51A 1.432(12) . ?
C31A C32A 1.425(11) . ?
C32A C33A 1.469(12) . ?
C32A C53A 1.403(15) . ?
C33A C34A 1.453(12) . ?
C34A C35A 1.438(12) . ?
C34A C55A 1.414(12) . ?
C35A C36A 1.442(11) . ?
C36A C37A 1.439(12) . ?
C36A C57A 1.276(16) . ?
C37A C38A 1.433(12) . ?
C38A C39A 1.422(11) . ?
C38A C59A 1.408(12) . ?
C39A C40A 1.447(11) . ?
C40A C41A 1.315(16) . ?
C41A C42A 1.449(12) . ?
C41A C60A 1.446(12) . ?
C42A C43A 1.427(17) . ?
C42A C62A 1.430(12) . ?
C43A C44A 1.432(17) . ?
C44A C45A 1.448(12) . ?
C44A C64A 1.451(12) . ?
C45A C46A 1.456(12) . ?
C46A C47A 1.36(2) . ?
C46A C65A 1.441(13) . ?
C47A C48A 1.459(18) . ?
C48A C49A 1.472(13) . ?
C48A C67A 1.446(13) . ?
C49A C50A 1.481(12) . ?
C50A C51A 1.462(12) . ?
C50A C68A 1.435(13) . ?
C51A C52A 1.455(12) . ?
C52A C53A 1.463(12) . ?
C52A C70A 1.489(12) . ?
C53A C54A 1.443(11) . ?
C54A C55A 1.412(12) . ?
C54A C71A 1.482(12) . ?
C55A C56A 1.460(11) . ?
C56A C57A 1.446(11) . ?
C56A C73A 1.424(12) . ?
C57A C58A 1.449(12) . ?
C58A C59A 1.427(11) . ?
C58A C74A 1.424(12) . ?
C59A C60A 1.417(11) . ?
C60A C61A 1.445(12) . ?
C61A C62A 1.447(12) . ?
C61A C75A 1.434(12) . ?
C62A C63A 1.419(12) . ?
C63A C64A 1.398(12) . ?
C63A C77A 1.437(12) . ?
C64A C65A 1.430(13) . ?
C65A C66A 1.446(13) . ?
C66A C67A 1.408(13) . ?
C66A C78A 1.395(13) . ?
C67A C68A 1.485(13) . ?
C68A C69A 1.419(13) . ?
C69A C70A 1.438(12) . ?
C69A C79A 1.432(13) . ?
C70A C71A 1.437(12) . ?
C71A C72A 1.404(12) . ?
C72A C73A 1.416(13) . ?
C72A C80A 1.418(12) . ?
C73A C74A 1.431(12) . ?
C74A C75A 1.446(12) . ?
C75A C76A 1.374(13) . ?
C76A C77A 1.430(13) . ?
C76A C80A 1.464(12) . ?
C77A C78A 1.434(13) . ?
C78A C79A 1.459(12) . ?
C79A C80A 1.439(13) . ?
C1B C2B 1.507(18) . ?
C1B C5B 1.510(18) . ?
C1B C9B 1.344(17) . ?
C2B C3B 1.476(18) . ?
C2B C12B 1.409(16) . ?
C3B C4B 1.493(18) . ?
C3B C15B 1.416(16) . ?
C4B C5B 1.505(18) . ?
C4B C18B 1.421(17) . ?
C5B C6B 1.377(17) . ?
C6B C7B 1.411(17) . ?
C6B C20B 1.377(16) . ?
C7B C8B 1.437(18) . ?
C7B C23B 1.444(18) . ?
C8B C9B 1.351(17) . ?
C8B C25B 1.453(18) . ?
C9B C10B 1.341(17) . ?
C10B C11B 1.464(17) . ?
C10B C27B 1.483(17) . ?
C11B C12B 1.404(16) . ?
C11B C29B 1.471(17) . ?
C12B C13B 1.366(16) . ?
C13B C14B 1.486(17) . ?
C13B C31B 1.452(16) . ?
C14B C15B 1.398(16) . ?
C14B C33B 1.477(16) . ?
C15B C16B 1.406(16) . ?
C16B C17B 1.453(17) . ?
C16B C35B 1.494(16) . ?
C17B C18B 1.411(16) . ?
C17B C37B 1.476(16) . ?
C18B C19B 1.414(17) . ?
C19B C20B 1.467(17) . ?
C19B C39B 1.448(17) . ?
C20B C21B 1.440(17) . ?
C21B C22B 1.428(18) . ?
C21B C40B 1.441(16) . ?
C22B C23B 1.451(18) . ?
C22B C43B 1.429(18) . ?
C23B C24B 1.437(17) . ?
C24B C25B 1.437(17) . ?
C24B C45B 1.47(3) . ?
C25B C26B 1.370(19) . ?
C26B C27B 1.353(18) . ?
C26B C47B 1.368(19) . ?
C27B C28B 1.476(16) . ?
C28B C29B 1.482(16) . ?
C28B C49B 1.30(3) . ?
C29B C30B 1.432(14) . ?
C30B C31B 1.461(14) . ?
C30B C51B 1.456(15) . ?
C31B C32B 1.467(16) . ?
C32B C33B 1.460(16) . ?
C32B C53B 1.23(3) . ?
C33B C34B 1.395(15) . ?
C34B C35B 1.428(15) . ?
C34B C55B 1.430(15) . ?
C35B C36B 1.474(16) . ?
C36B C37B 1.454(16) . ?
C36B C57B 1.23(2) . ?
C37B C38B 1.439(14) . ?
C38B C39B 1.429(14) . ?
C38B C59B 1.418(14) . ?
C39B C40B 1.438(16) . ?
C40B C41B 1.37(3) . ?
C41B C42B 1.463(16) . ?
C41B C60B 1.436(15) . ?
C42B C43B 1.36(3) . ?
C42B C62B 1.473(16) . ?
C43B C44B 1.57(3) . ?
C44B C45B 1.361(17) . ?
C44B C64B 1.383(18) . ?
C45B C46B 1.372(18) . ?
C46B C47B 1.56(3) . ?
C46B C65B 1.383(19) . ?
C47B C48B 1.32(3) . ?
C48B C49B 1.528(17) . ?
C48B C67B 1.518(18) . ?
C49B C50B 1.492(16) . ?
C50B C51B 1.446(14) . ?
C50B C68B 1.524(17) . ?
C51B C52B 1.442(14) . ?
C52B C53B 1.437(15) . ?
C52B C70B 1.474(16) . ?
C53B C54B 1.484(15) . ?
C54B C55B 1.430(14) . ?
C54B C71B 1.449(16) . ?
C55B C56B 1.419(15) . ?
C56B C57B 1.482(15) . ?
C56B C73B 1.462(16) . ?
C57B C58B 1.454(15) . ?
C58B C59B 1.432(14) . ?
C58B C74B 1.456(16) . ?
C59B C60B 1.431(14) . ?
C60B C61B 1.463(16) . ?
C61B C62B 1.467(16) . ?
C61B C75B 1.402(16) . ?
C62B C63B 1.381(17) . ?
C63B C64B 1.384(13) . ?
C63B C77B 1.392(17) . ?
C64B C65B 1.399(18) . ?
C65B C66B 1.337(17) . ?
C66B C67B 1.348(17) . ?
C66B C78B 1.380(16) . ?
C67B C68B 1.510(18) . ?
C68B C69B 1.396(17) . ?
C69B C70B 1.391(17) . ?
C69B C79B 1.388(17) . ?
C70B C71B 1.484(16) . ?
C71B C72B 1.405(16) . ?
C72B C73B 1.395(15) . ?
C72B C80B 1.372(16) . ?
C73B C74B 1.461(15) . ?
C74B C75B 1.360(16) . ?
C75B C76B 1.384(16) . ?
C76B C77B 1.472(17) . ?
C76B C80B 1.430(17) . ?
C77B C78B 1.422(17) . ?
C78B C79B 1.444(18) . ?
C79B C80B 1.464(17) . ?
Ni1P N2P 1.952(5) . ?
Ni1P N1P 1.970(5) . ?
Ni1P N4P 1.963(5) . ?
Ni1P N3P 1.957(5) . ?
N2P C6P 1.392(7) . ?
N2P C9P 1.360(8) . ?
N1P C4P 1.387(7) . ?
N1P C1P 1.373(8) . ?
N4P C16P 1.382(7) . ?
N4P C19P 1.375(8) . ?
N3P C14P 1.378(7) . ?
N3P C11P 1.372(8) . ?
C16P C15P 1.374(9) . ?
C16P C17P 1.452(9) . ?
C6P C5P 1.374(9) . ?
C6P C7P 1.438(9) . ?
C14P C13P 1.446(8) . ?
C14P C15P 1.369(9) . ?
C20P C1P 1.380(8) . ?
C20P C19P 1.373(8) . ?
C9P C10P 1.389(8) . ?
C9P C8P 1.449(8) . ?
C4P C5P 1.383(9) . ?
C4P C3P 1.438(8) . ?
C13P C31P 1.493(7) . ?
C13P C12P 1.356(9) . ?
C1P C2P 1.432(8) . ?
C31P C32P 1.542(9) . ?
C10P C11P 1.367(8) . ?
C11P C12P 1.444(8) . ?
C2P C3P 1.357(9) . ?
C2P C21P 1.510(9) . ?
C3P C23P 1.515(7) . ?
C17P C18P 1.360(9) . ?
C17P C33P 1.506(7) . ?
C19P C18P 1.445(8) . ?
C7P C8P 1.353(9) . ?
C7P C25P 1.509(7) . ?
C8P C27P 1.492(9) . ?
C12P C29P 1.497(9) . ?
C29P C30P 1.519(11) . ?
C18P C35P 1.499(9) . ?
C33P C34P 1.518(9) . ?
C27P C28P 1.547(13) . ?
C21P C22P 1.533(11) . ?
C26P C25P 1.511(11) . ?
C24P C23P 1.498(10) . ?
C35P C36P 1.513(12) . ?
C5S C6S 1.406(11) . ?
C5S C10S 1.345(11) . ?
C8S C7S 1.331(12) . ?
C8S C9S 1.419(11) . ?
C6S C7S 1.395(11) . ?
C10S C9S 1.424(11) . ?
S004 C1S 1.540(9) . ?
S005 C1S 1.542(9) . ?
C4S C2S 1.420(18) 3_756 ?
C4S C3S 1.339(19) . ?
C2S C3S 1.37(2) . ?
